data_1514427
loop_
_publ_author_name
'Hansmann, Max M.'
'Rominger, Frank'
'Hashmi, A. Stephen K.'

_publ_section_title
;
 Gold--allenylidenes -- an experimental and theoretical study
;
_journal_issue 4
_journal_name_full 'Chemical Science'
_journal_page_first 1552
_journal_paper_doi 10.1039/c3sc22227f
_journal_volume 4
_journal_year 2013
_chemical_formula_sum 'C36.25 H47.5 Au Cl F3 N3 O4 S'
_chemical_formula_weight 910.75
_chemical_name_common '5 in manuscript'
_chemical_name_systematic
;
?
;
_space_group_IT_number 76
_symmetry_cell_setting tetragonal
_symmetry_space_group_name_Hall 'P 4w'
_symmetry_space_group_name_H-M 'P 41'
_atom_sites_solution_hydrogens geom
_atom_sites_solution_primary direct
_atom_sites_solution_secondary difmap
_audit_creation_method SHELXL-97
_cell_angle_alpha 90.00
_cell_angle_beta 90.00
_cell_angle_gamma 90.00
_cell_formula_units_Z 16
_cell_length_a 27.6000(18)
_cell_length_b 27.6000(18)
_cell_length_c 21.2131(13)
_cell_measurement_reflns_used 9824
_cell_measurement_temperature 200(2)
_cell_measurement_theta_max 23.12
_cell_measurement_theta_min 2.41
_cell_volume 16159.3(18)
_computing_cell_refinement 'Bruker SAINT'
_computing_data_collection 'Bruker APEX2'
_computing_data_reduction 'Bruker SAINT'
_computing_molecular_graphics 'Bruker SHELXTL'
_computing_publication_material 'Bruker SHELXTL'
_computing_structure_refinement 'SHELXL-97 (Sheldrick, 2008)'
_computing_structure_solution 'SHELXS-97 (Sheldrick, 2008)'
_diffrn_ambient_temperature 200(2)
_diffrn_measured_fraction_theta_full 0.999
_diffrn_measured_fraction_theta_max 0.999
_diffrn_measurement_device_type 'Bruker APEX-II Quazar'
_diffrn_measurement_method '\f and \w scans'
_diffrn_radiation_monochromator mirror
_diffrn_radiation_source 'ImuS microsource'
_diffrn_radiation_type MoK\a
_diffrn_radiation_wavelength 0.71073
_diffrn_reflns_av_R_equivalents 0.0586
_diffrn_reflns_av_sigmaI/netI 0.0575
_diffrn_reflns_limit_h_max 33
_diffrn_reflns_limit_h_min -32
_diffrn_reflns_limit_k_max 33
_diffrn_reflns_limit_k_min -32
_diffrn_reflns_limit_l_max 25
_diffrn_reflns_limit_l_min -25
_diffrn_reflns_number 175832
_diffrn_reflns_theta_full 25.37
_diffrn_reflns_theta_max 25.37
_diffrn_reflns_theta_min 1.04
_exptl_absorpt_coefficient_mu 3.812
_exptl_absorpt_correction_T_max 0.8412
_exptl_absorpt_correction_T_min 0.1738
_exptl_absorpt_correction_type multi-scan
_exptl_absorpt_process_details
;
Sheldrick, G. M. (2008). <i>SADABS</i>. University of G\"ottingen, Germany.
;
_exptl_crystal_colour colourless
_exptl_crystal_density_diffrn 1.497
_exptl_crystal_density_method 'not measured'
_exptl_crystal_description needle
_exptl_crystal_F_000 7312
_exptl_crystal_size_max 0.71
_exptl_crystal_size_mid 0.05
_exptl_crystal_size_min 0.05
_refine_diff_density_max 1.625
_refine_diff_density_min -0.596
_refine_diff_density_rms 0.109
_refine_ls_abs_structure_details 'Flack H D (1983), Acta Cryst. A39, 876-881'
_refine_ls_abs_structure_Flack 0.098(8)
_refine_ls_extinction_method none
_refine_ls_goodness_of_fit_ref 1.023
_refine_ls_hydrogen_treatment constr
_refine_ls_matrix_type full
_refine_ls_number_parameters 1775
_refine_ls_number_reflns 29623
_refine_ls_number_restraints 4745
_refine_ls_restrained_S_all 1.033
_refine_ls_R_factor_all 0.0874
_refine_ls_R_factor_gt 0.0558
_refine_ls_shift/su_max 0.002
_refine_ls_shift/su_mean 0.000
_refine_ls_structure_factor_coef Fsqd
_refine_ls_weighting_details 'calc w=1/[\s^2^(Fo^2^)+(0.0621P)^2^+57.8899P] where P=(Fo^2^+2Fc^2^)/3'
_refine_ls_weighting_scheme calc
_refine_ls_wR_factor_gt 0.1305
_refine_ls_wR_factor_ref 0.1458
_reflns_number_gt 21579
_reflns_number_total 29623
_reflns_threshold_expression >2sigma(I)
_cod_data_source_file c3sc22227f.txt
_cod_data_source_block mah6
_cod_depositor_comments
;
The following automatic conversions were performed:

'_symmetry_cell_setting' value 'Tetragonal' changed to 'tetragonal'
according to
/usr/data/users/saulius/automatic-downloads/retrospective/RSC/lib/dictionaries/cif_core.dic
dictionary named 'cif_core.dic' version 2.4.2 from 2011-04-26.

Automatic conversion script
Id: cif_fix_values 2281 2013-09-26 08:29:07Z andrius 
;
_cod_original_sg_symbol_H-M P4(1)
_cod_original_formula_sum 'C36.25 H47.50 Au Cl F3 N3 O4 S'
_cod_database_code 1514427

loop_
_symmetry_equiv_pos_as_xyz
'x, y, z'
'-x, -y, z+1/2'
'-y, x, z+1/4'
'y, -x, z+3/4'

loop_
_atom_site_label
_atom_site_type_symbol
_atom_site_fract_x
_atom_site_fract_y
_atom_site_fract_z
_atom_site_U_iso_or_equiv
_atom_site_adp_type
_atom_site_occupancy
_atom_site_symmetry_multiplicity
_atom_site_calc_flag
_atom_site_refinement_flags
Au1_1 Au -0.029348(15) 0.113150(13) 0.352388(16) 0.04887(11) Uani 1 1 d DU
C1_1 C -0.0389(3) 0.1853(2) 0.3579(4) 0.047(2) Uani 1 1 d DU
N2_1 N -0.0231(3) 0.2143(2) 0.4045(4) 0.0533(19) Uani 1 1 d DU
C3_1 C -0.0421(4) 0.2607(3) 0.3972(6) 0.082(4) Uani 1 1 d DU
H3_1 H -0.0357 0.2879 0.4233 0.098 Uiso 1 1 calc R
C4_1 C -0.0706(4) 0.2598(3) 0.3471(5) 0.077(3) Uani 1 1 d DU
H4_1 H -0.0893 0.2861 0.3314 0.092 Uiso 1 1 calc R
N5_1 N -0.0683(3) 0.2138(3) 0.3220(4) 0.060(2) Uani 1 1 d DU
C11_1 C 0.0114(3) 0.1997(3) 0.4521(4) 0.058(2) Uani 1 1 d DU
C12_1 C 0.0600(3) 0.2099(4) 0.4430(4) 0.073(3) Uani 1 1 d DU
C13_1 C 0.0926(4) 0.1957(5) 0.4895(5) 0.104(4) Uani 1 1 d DU
H13_1 H 0.1264 0.2008 0.4841 0.125 Uiso 1 1 calc R
C14_1 C 0.0750(4) 0.1741(5) 0.5433(6) 0.106(4) Uani 1 1 d DU
H14_1 H 0.0969 0.1651 0.5758 0.127 Uiso 1 1 calc R
C15_1 C 0.0270(4) 0.1656(4) 0.5507(5) 0.087(3) Uani 1 1 d DU
H15_1 H 0.0160 0.1507 0.5884 0.104 Uiso 1 1 calc R
C16_1 C -0.0063(3) 0.1780(4) 0.5050(4) 0.068(3) Uani 1 1 d DU
C17_1 C 0.0796(4) 0.2349(4) 0.3842(5) 0.098(4) Uani 1 1 d DU
H17_1 H 0.0499 0.2471 0.3623 0.118 Uiso 1 1 calc R
C19_1 C -0.0601(3) 0.1690(3) 0.5146(5) 0.070(3) Uani 1 1 d DU
H19_1 H -0.0777 0.1810 0.4765 0.084 Uiso 1 1 calc R
C21_1 C -0.0957(3) 0.1982(4) 0.2675(4) 0.065(2) Uani 1 1 d DU
C22_1 C -0.1432(3) 0.1835(4) 0.2757(4) 0.067(3) Uani 1 1 d DU
C23_1 C -0.1699(4) 0.1706(5) 0.2228(5) 0.093(4) Uani 1 1 d DU
H23_1 H -0.2033 0.1626 0.2269 0.112 Uiso 1 1 calc R
C24_1 C -0.1484(4) 0.1696(6) 0.1654(6) 0.117(5) Uani 1 1 d DU
H24_1 H -0.1668 0.1608 0.1294 0.141 Uiso 1 1 calc R
C25_1 C -0.1002(4) 0.1810(5) 0.1588(5) 0.111(5) Uani 1 1 d DU
H25_1 H -0.0853 0.1777 0.1186 0.133 Uiso 1 1 calc R
C26_1 C -0.0726(3) 0.1972(5) 0.2096(4) 0.085(3) Uani 1 1 d DU
C27_1 C -0.1675(4) 0.1849(4) 0.3397(5) 0.093(4) Uani 1 1 d DU
H27_1 H -0.1461 0.2035 0.3690 0.112 Uiso 1 1 calc R
C29_1 C -0.0199(4) 0.2112(5) 0.1991(6) 0.113(5) Uani 1 1 d DU
H29_1 H -0.0084 0.2304 0.2361 0.135 Uiso 1 1 calc R
C171_1 C 0.1095(8) 0.2796(6) 0.3937(8) 0.267(11) Uani 1 1 d DU
H17A_1 H 0.0941 0.3003 0.4255 0.400 Uiso 1 1 calc R
H17B_1 H 0.1121 0.2973 0.3538 0.400 Uiso 1 1 calc R
H17C_1 H 0.1420 0.2704 0.4082 0.400 Uiso 1 1 calc R
C172_1 C 0.1027(6) 0.2021(5) 0.3365(7) 0.145(7) Uani 1 1 d DU
H17D_1 H 0.0796 0.1768 0.3243 0.217 Uiso 1 1 calc R
H17E_1 H 0.1316 0.1872 0.3548 0.217 Uiso 1 1 calc R
H17F_1 H 0.1118 0.2210 0.2992 0.217 Uiso 1 1 calc R
C191_1 C -0.0786(6) 0.1966(5) 0.5714(7) 0.134(6) Uani 1 1 d DU
H19A_1 H -0.1134 0.1904 0.5766 0.201 Uiso 1 1 calc R
H19B_1 H -0.0733 0.2314 0.5651 0.201 Uiso 1 1 calc R
H19C_1 H -0.0613 0.1859 0.6092 0.201 Uiso 1 1 calc R
C192_1 C -0.0716(5) 0.1148(3) 0.5227(6) 0.086(4) Uani 1 1 d DU
H19D_1 H -0.0595 0.0969 0.4861 0.128 Uiso 1 1 calc R
H19E_1 H -0.1067 0.1104 0.5262 0.128 Uiso 1 1 calc R
H19F_1 H -0.0559 0.1027 0.5610 0.128 Uiso 1 1 calc R
C271_1 C -0.2168(5) 0.2111(6) 0.3367(8) 0.160(7) Uani 1 1 d DU
H27A_1 H -0.2119 0.2443 0.3216 0.240 Uiso 1 1 calc R
H27B_1 H -0.2313 0.2119 0.3788 0.240 Uiso 1 1 calc R
H27C_1 H -0.2383 0.1938 0.3077 0.240 Uiso 1 1 calc R
C272_1 C -0.1753(6) 0.1354(5) 0.3676(8) 0.136(7) Uani 1 1 d DU
H27D_1 H -0.1445 0.1179 0.3688 0.204 Uiso 1 1 calc R
H27E_1 H -0.1986 0.1174 0.3417 0.204 Uiso 1 1 calc R
H27F_1 H -0.1881 0.1386 0.4106 0.204 Uiso 1 1 calc R
C291_1 C -0.0136(7) 0.2415(7) 0.1397(8) 0.216(9) Uani 1 1 d DU
H29A_1 H -0.0338 0.2706 0.1426 0.324 Uiso 1 1 calc R
H29B_1 H -0.0234 0.2224 0.1028 0.324 Uiso 1 1 calc R
H29C_1 H 0.0205 0.2509 0.1353 0.324 Uiso 1 1 calc R
C292_1 C 0.0130(5) 0.1670(6) 0.1913(8) 0.150(6) Uani 1 1 d DU
H29D_1 H 0.0108 0.1466 0.2289 0.225 Uiso 1 1 calc R
H29E_1 H 0.0466 0.1778 0.1856 0.225 Uiso 1 1 calc R
H29F_1 H 0.0028 0.1485 0.1542 0.225 Uiso 1 1 calc R
C31_1 C -0.0219(4) 0.0419(3) 0.3501(5) 0.056(3) Uani 1 1 d DU
C32_1 C -0.0192(4) -0.0015(3) 0.3505(6) 0.079(4) Uani 1 1 d DU
C33_1 C -0.0130(4) -0.0533(3) 0.3484(4) 0.067(3) Uani 1 1 d DU
N34_1 N 0.0117(3) -0.0713(2) 0.3023(4) 0.064(2) Uani 1 1 d DU
C35_1 C 0.0157(5) -0.1246(3) 0.2971(5) 0.081(3) Uani 1 1 d DU
H35A_1 H -0.0162 -0.1400 0.2895 0.097 Uiso 1 1 calc R
H35B_1 H 0.0309 -0.1391 0.3349 0.097 Uiso 1 1 calc R
C36_1 C 0.0489(6) -0.1276(4) 0.2389(8) 0.153(7) Uani 1 1 d DU
H36A_1 H 0.0815 -0.1389 0.2517 0.184 Uiso 1 1 calc R
H36B_1 H 0.0355 -0.1512 0.2083 0.184 Uiso 1 1 calc R
C37_1 C 0.0526(6) -0.0783(4) 0.2085(6) 0.119(6) Uani 1 1 d DU
H37A_1 H 0.0870 -0.0703 0.2002 0.142 Uiso 1 1 calc R
H37B_1 H 0.0349 -0.0781 0.1679 0.142 Uiso 1 1 calc R
C38_1 C 0.0318(5) -0.0435(4) 0.2509(6) 0.085(4) Uani 1 1 d DU
H38A_1 H 0.0062 -0.0245 0.2296 0.102 Uiso 1 1 calc R
H38B_1 H 0.0569 -0.0209 0.2666 0.102 Uiso 1 1 calc R
O39_1 O -0.0310(3) -0.0851(3) 0.3888(4) 0.087(3) Uani 1 1 d DU
C39_1 C -0.0494(6) -0.0703(6) 0.4474(6) 0.122(6) Uani 1 1 d DU
H39A_1 H -0.0610 -0.0986 0.4707 0.183 Uiso 1 1 calc R
H39B_1 H -0.0762 -0.0476 0.4409 0.183 Uiso 1 1 calc R
H39C_1 H -0.0237 -0.0543 0.4715 0.183 Uiso 1 1 calc R
Au1_2 Au 0.387871(13) 0.474462(15) 1.096157(17) 0.04870(11) Uani 1 1 d DU
C1_2 C 0.3177(3) 0.4634(3) 1.1188(4) 0.044(2) Uani 1 1 d DU
N2_2 N 0.2926(2) 0.4820(2) 1.1677(3) 0.0449(18) Uani 1 1 d DU
C3_2 C 0.2484(3) 0.4597(3) 1.1753(5) 0.057(3) Uani 1 1 d DU
H3_2 H 0.2246 0.4670 1.2062 0.069 Uiso 1 1 calc R
C4_2 C 0.2455(3) 0.4263(4) 1.1312(5) 0.066(3) Uani 1 1 d DU
H4_2 H 0.2193 0.4046 1.1247 0.080 Uiso 1 1 calc R
N5_2 N 0.2879(2) 0.4284(3) 1.0960(4) 0.0530(19) Uani 1 1 d DU
C11_2 C 0.3091(3) 0.5218(3) 1.2069(4) 0.050(2) Uani 1 1 d DU
C12_2 C 0.3322(3) 0.5106(3) 1.2633(4) 0.059(2) Uani 1 1 d DU
C13_2 C 0.3510(4) 0.5492(3) 1.2979(5) 0.081(3) Uani 1 1 d DU
H13_2 H 0.3675 0.5434 1.3364 0.097 Uiso 1 1 calc R
C14_2 C 0.3453(5) 0.5958(4) 1.2758(6) 0.103(4) Uani 1 1 d DU
H14_2 H 0.3566 0.6220 1.3010 0.124 Uiso 1 1 calc R
C15_2 C 0.3239(4) 0.6059(4) 1.2187(5) 0.081(4) Uani 1 1 d DU
H15_2 H 0.3240 0.6380 1.2026 0.097 Uiso 1 1 calc R
C16_2 C 0.3020(3) 0.5687(3) 1.1845(4) 0.059(3) Uani 1 1 d DU
C17_2 C 0.3383(3) 0.4593(4) 1.2876(5) 0.078(3) Uani 1 1 d DU
H17_2 H 0.3186 0.4377 1.2596 0.093 Uiso 1 1 calc R
C19_2 C 0.2747(3) 0.5808(4) 1.1250(4) 0.063(3) Uani 1 1 d DU
H19_2 H 0.2562 0.5513 1.1121 0.076 Uiso 1 1 calc R
C21_2 C 0.2993(3) 0.3949(3) 1.0458(4) 0.059(2) Uani 1 1 d DU
C22_2 C 0.2830(4) 0.4070(3) 0.9861(4) 0.061(3) Uani 1 1 d DU
C23_2 C 0.2920(5) 0.3731(4) 0.9391(5) 0.091(4) Uani 1 1 d DU
H23_2 H 0.2826 0.3803 0.8971 0.109 Uiso 1 1 calc R
C24_2 C 0.3142(5) 0.3297(4) 0.9515(5) 0.089(4) Uani 1 1 d DU
H24_2 H 0.3199 0.3072 0.9184 0.107 Uiso 1 1 calc R
C25_2 C 0.3280(5) 0.3189(4) 1.0120(5) 0.084(3) Uani 1 1 d DU
H25_2 H 0.3420 0.2881 1.0206 0.100 Uiso 1 1 calc R
C26_2 C 0.3220(3) 0.3515(3) 1.0607(4) 0.061(2) Uani 1 1 d DU
C27_2 C 0.2591(4) 0.4554(3) 0.9711(6) 0.087(3) Uani 1 1 d DU
H27_2 H 0.2523 0.4720 1.0121 0.104 Uiso 1 1 calc R
C29_2 C 0.3381(3) 0.3388(4) 1.1272(5) 0.077(3) Uani 1 1 d DU
H29_2 H 0.3295 0.3660 1.1562 0.092 Uiso 1 1 calc R
C171_2 C 0.3185(5) 0.4539(5) 1.3536(6) 0.106(5) Uani 1 1 d DU
H17A_2 H 0.3231 0.4204 1.3679 0.159 Uiso 1 1 calc R
H17B_2 H 0.2838 0.4616 1.3537 0.159 Uiso 1 1 calc R
H17C_2 H 0.3356 0.4760 1.3820 0.159 Uiso 1 1 calc R
C172_2 C 0.3908(3) 0.4424(5) 1.2828(7) 0.097(5) Uani 1 1 d DU
H17D_2 H 0.3935 0.4091 1.2987 0.146 Uiso 1 1 calc R
H17E_2 H 0.4115 0.4638 1.3081 0.146 Uiso 1 1 calc R
H17F_2 H 0.4013 0.4434 1.2387 0.146 Uiso 1 1 calc R
C191_2 C 0.2383(4) 0.6215(5) 1.1346(7) 0.101(5) Uani 1 1 d DU
H19A_2 H 0.2170 0.6135 1.1701 0.152 Uiso 1 1 calc R
H19B_2 H 0.2188 0.6254 1.0963 0.152 Uiso 1 1 calc R
H19C_2 H 0.2556 0.6517 1.1436 0.152 Uiso 1 1 calc R
C192_2 C 0.3068(5) 0.5948(6) 1.0707(6) 0.118(5) Uani 1 1 d DU
H19D_2 H 0.2868 0.6018 1.0336 0.177 Uiso 1 1 calc R
H19E_2 H 0.3289 0.5680 1.0611 0.177 Uiso 1 1 calc R
H19F_2 H 0.3256 0.6236 1.0820 0.177 Uiso 1 1 calc R
C271_2 C 0.2106(4) 0.4486(5) 0.9371(8) 0.120(6) Uani 1 1 d DU
H27A_2 H 0.1895 0.4278 0.9624 0.180 Uiso 1 1 calc R
H27B_2 H 0.2163 0.4334 0.8959 0.180 Uiso 1 1 calc R
H27C_2 H 0.1951 0.4802 0.9310 0.180 Uiso 1 1 calc R
C272_2 C 0.2930(5) 0.4883(5) 0.9331(7) 0.111(5) Uani 1 1 d DU
H27D_2 H 0.2768 0.5192 0.9247 0.166 Uiso 1 1 calc R
H27E_2 H 0.3012 0.4725 0.8931 0.166 Uiso 1 1 calc R
H27F_2 H 0.3227 0.4941 0.9572 0.166 Uiso 1 1 calc R
C291_2 C 0.3146(6) 0.2917(5) 1.1517(8) 0.141(6) Uani 1 1 d DU
H29A_2 H 0.2793 0.2952 1.1515 0.212 Uiso 1 1 calc R
H29B_2 H 0.3258 0.2853 1.1948 0.212 Uiso 1 1 calc R
H29C_2 H 0.3239 0.2646 1.1243 0.212 Uiso 1 1 calc R
C292_2 C 0.3920(4) 0.3312(6) 1.1286(7) 0.125(6) Uani 1 1 d DU
H29D_2 H 0.4023 0.3238 1.1717 0.188 Uiso 1 1 calc R
H29E_2 H 0.4082 0.3608 1.1141 0.188 Uiso 1 1 calc R
H29F_2 H 0.4006 0.3042 1.1007 0.188 Uiso 1 1 calc R
C31_2 C 0.4578(3) 0.4830(4) 1.0790(6) 0.063(3) Uani 1 1 d DU
C32_2 C 0.5006(3) 0.4878(4) 1.0722(5) 0.061(3) Uani 1 1 d DU
C33_2 C 0.5524(3) 0.4931(4) 1.0698(4) 0.059(3) Uani 1 1 d DU
N34_2 N 0.5778(3) 0.4747(3) 1.1135(4) 0.066(2) Uani 1 1 d DU
C35_2 C 0.6310(3) 0.4802(5) 1.1130(6) 0.086(4) Uani 1 1 d DU
H35A_2 H 0.6407 0.5139 1.1230 0.103 Uiso 1 1 calc R
H35B_2 H 0.6450 0.4708 1.0718 0.103 Uiso 1 1 calc R
C36_2 C 0.6463(4) 0.4450(7) 1.1653(7) 0.155(8) Uani 1 1 d DU
H36A_2 H 0.6607 0.4154 1.1469 0.186 Uiso 1 1 calc R
H36B_2 H 0.6705 0.4604 1.1934 0.186 Uiso 1 1 calc R
C37_2 C 0.6015(5) 0.4330(8) 1.2010(8) 0.184(9) Uani 1 1 d DU
H37A_2 H 0.6012 0.3980 1.2111 0.221 Uiso 1 1 calc R
H37B_2 H 0.6010 0.4513 1.2411 0.221 Uiso 1 1 calc R
C38_2 C 0.5598(4) 0.4449(5) 1.1649(5) 0.094(4) Uani 1 1 d DU
H38A_2 H 0.5361 0.4630 1.1908 0.113 Uiso 1 1 calc R
H38B_2 H 0.5441 0.4152 1.1485 0.113 Uiso 1 1 calc R
O39_2 O 0.5743(3) 0.5181(3) 1.0249(3) 0.072(2) Uani 1 1 d DU
C39_2 C 0.5507(5) 0.5291(5) 0.9676(5) 0.092(4) Uani 1 1 d DU
H39A_2 H 0.5725 0.5478 0.9406 0.138 Uiso 1 1 calc R
H39B_2 H 0.5215 0.5481 0.9764 0.138 Uiso 1 1 calc R
H39C_2 H 0.5416 0.4989 0.9462 0.138 Uiso 1 1 calc R
Au1_3 Au -0.110012(13) 0.463122(15) 1.04402(2) 0.05277(11) Uani 1 1 d DU
C1_3 C -0.1821(2) 0.4525(3) 1.0377(4) 0.047(2) Uani 1 1 d DU
N2_3 N -0.2115(2) 0.4714(3) 0.9943(3) 0.053(2) Uani 1 1 d DU
C3_3 C -0.2581(3) 0.4505(4) 1.0008(5) 0.060(3) Uani 1 1 d DU
H3_3 H -0.2853 0.4561 0.9743 0.072 Uiso 1 1 calc R
C4_3 C -0.2569(3) 0.4219(4) 1.0502(5) 0.066(3) Uani 1 1 d DU
H4_3 H -0.2832 0.4038 1.0670 0.079 Uiso 1 1 calc R
N5_3 N -0.2103(2) 0.4230(3) 1.0729(3) 0.052(2) Uani 1 1 d DU
C11_3 C -0.1983(3) 0.5073(3) 0.9480(4) 0.056(2) Uani 1 1 d DU
C12_3 C -0.2020(4) 0.5556(3) 0.9633(4) 0.081(3) Uani 1 1 d DU
C13_3 C -0.1919(5) 0.5899(4) 0.9181(5) 0.096(4) Uani 1 1 d DU
H13_3 H -0.1995 0.6230 0.9255 0.115 Uiso 1 1 calc R
C14_3 C -0.1711(6) 0.5763(4) 0.8629(6) 0.123(6) Uani 1 1 d DU
H14_3 H -0.1584 0.6000 0.8349 0.148 Uiso 1 1 calc R
C15_3 C -0.1686(5) 0.5273(4) 0.8475(5) 0.095(4) Uani 1 1 d DU
H15_3 H -0.1572 0.5182 0.8069 0.115 Uiso 1 1 calc R
C16_3 C -0.1822(4) 0.4911(3) 0.8897(4) 0.066(3) Uani 1 1 d DU
C17_3 C -0.2249(4) 0.5719(4) 1.0259(5) 0.084(3) Uani 1 1 d DU
H17_3 H -0.2300 0.5421 1.0519 0.101 Uiso 1 1 calc R
C19_3 C -0.1759(4) 0.4382(4) 0.8725(5) 0.078(3) Uani 1 1 d DU
H19_3 H -0.1911 0.4188 0.9071 0.094 Uiso 1 1 calc R
C21_3 C -0.1950(4) 0.3939(3) 1.1259(4) 0.068(3) Uani 1 1 d DU
C22_3 C -0.1817(4) 0.3463(3) 1.1145(5) 0.092(3) Uani 1 1 d DU
C23_3 C -0.1683(6) 0.3196(5) 1.1670(6) 0.129(5) Uani 1 1 d DU
H23_3 H -0.1572 0.2873 1.1618 0.155 Uiso 1 1 calc R
C24_3 C -0.1708(7) 0.3391(5) 1.2259(7) 0.162(7) Uani 1 1 d DU
H24_3 H -0.1608 0.3198 1.2607 0.194 Uiso 1 1 calc R
C25_3 C -0.1869(7) 0.3849(5) 1.2371(5) 0.137(6) Uani 1 1 d DU
H25_3 H -0.1895 0.3968 1.2790 0.164 Uiso 1 1 calc R
C26_3 C -0.1996(5) 0.4143(4) 1.1858(4) 0.087(3) Uani 1 1 d DU
C27_3 C -0.1785(4) 0.3262(4) 1.0479(6) 0.136(5) Uani 1 1 d DU
H27_3 H -0.1902 0.3536 1.0210 0.164 Uiso 1 1 calc R
C29_3 C -0.2150(5) 0.4668(4) 1.1962(6) 0.132(5) Uani 1 1 d DU
H29_3 H -0.2358 0.4779 1.1604 0.159 Uiso 1 1 calc R
C171_3 C -0.2739(5) 0.5945(6) 1.0156(8) 0.157(7) Uani 1 1 d DU
H17A_3 H -0.2954 0.5709 0.9954 0.235 Uiso 1 1 calc R
H17B_3 H -0.2705 0.6230 0.9884 0.235 Uiso 1 1 calc R
H17C_3 H -0.2876 0.6042 1.0563 0.235 Uiso 1 1 calc R
C172_3 C -0.1914(6) 0.6042(6) 1.0619(7) 0.143(7) Uani 1 1 d DU
H17D_3 H -0.1600 0.5882 1.0669 0.215 Uiso 1 1 calc R
H17E_3 H -0.2052 0.6111 1.1035 0.215 Uiso 1 1 calc R
H17F_3 H -0.1870 0.6347 1.0388 0.215 Uiso 1 1 calc R
C191_3 C -0.2017(5) 0.4245(6) 0.8117(6) 0.120(5) Uani 1 1 d DU
H19A_3 H -0.2359 0.4339 0.8145 0.180 Uiso 1 1 calc R
H19B_3 H -0.1994 0.3894 0.8052 0.180 Uiso 1 1 calc R
H19C_3 H -0.1865 0.4414 0.7761 0.180 Uiso 1 1 calc R
C192_3 C -0.1230(4) 0.4253(5) 0.8715(7) 0.097(5) Uani 1 1 d DU
H19D_3 H -0.1193 0.3910 0.8605 0.146 Uiso 1 1 calc R
H19E_3 H -0.1089 0.4312 0.9132 0.146 Uiso 1 1 calc R
H19F_3 H -0.1063 0.4453 0.8401 0.146 Uiso 1 1 calc R
C271_3 C -0.2124(6) 0.2860(7) 1.0326(14) 0.285(14) Uani 1 1 d DU
H27A_3 H -0.2453 0.2948 1.0458 0.427 Uiso 1 1 calc R
H27B_3 H -0.2023 0.2565 1.0549 0.427 Uiso 1 1 calc R
H27C_3 H -0.2120 0.2800 0.9871 0.427 Uiso 1 1 calc R
C272_3 C -0.1275(5) 0.3194(6) 1.0276(8) 0.142(7) Uani 1 1 d DU
H27D_3 H -0.1089 0.3488 1.0367 0.213 Uiso 1 1 calc R
H27E_3 H -0.1265 0.3128 0.9822 0.213 Uiso 1 1 calc R
H27F_3 H -0.1133 0.2920 1.0505 0.213 Uiso 1 1 calc R
C291_3 C -0.2429(6) 0.4707(7) 1.2582(6) 0.174(8) Uani 1 1 d DU
H29A_3 H -0.2519 0.5045 1.2656 0.262 Uiso 1 1 calc R
H29B_3 H -0.2225 0.4592 1.2929 0.262 Uiso 1 1 calc R
H29C_3 H -0.2723 0.4508 1.2558 0.262 Uiso 1 1 calc R
C292_3 C -0.1702(7) 0.4993(6) 1.2017(10) 0.186(9) Uani 1 1 d DU
H29D_3 H -0.1511 0.4971 1.1629 0.279 Uiso 1 1 calc R
H29E_3 H -0.1505 0.4888 1.2376 0.279 Uiso 1 1 calc R
H29F_3 H -0.1805 0.5330 1.2082 0.279 Uiso 1 1 calc R
C31_3 C -0.0383(3) 0.4677(4) 1.0451(7) 0.077(4) Uani 1 1 d DU
C32_3 C 0.0051(3) 0.4704(5) 1.0461(7) 0.094(4) Uani 1 1 d DU
C33_3 C 0.0572(3) 0.4734(4) 1.0450(5) 0.079(3) Uani 1 1 d DU
N34_3 N 0.0787(3) 0.4951(4) 1.0900(4) 0.085(3) Uani 1 1 d DU
C35_3 C 0.1326(3) 0.4976(5) 1.0877(6) 0.098(4) Uani 1 1 d DU
H35A_3 H 0.1445 0.5080 1.0458 0.118 Uiso 1 1 calc R
H35B_3 H 0.1478 0.4663 1.0994 0.118 Uiso 1 1 calc R
C36_3 C 0.1405(5) 0.5368(7) 1.1385(9) 0.181(9) Uani 1 1 d DU
H36A_3 H 0.1697 0.5294 1.1640 0.218 Uiso 1 1 calc R
H36B_3 H 0.1446 0.5691 1.1189 0.218 Uiso 1 1 calc R
C37_3 C 0.0952(5) 0.5355(7) 1.1794(7) 0.135(6) Uani 1 1 d DU
H37A_3 H 0.1006 0.5141 1.2161 0.162 Uiso 1 1 calc R
H37B_3 H 0.0880 0.5685 1.1952 0.162 Uiso 1 1 calc R
C38_3 C 0.0556(4) 0.5182(7) 1.1434(6) 0.123(6) Uani 1 1 d DU
H38A_3 H 0.0344 0.5451 1.1296 0.148 Uiso 1 1 calc R
H38B_3 H 0.0360 0.4946 1.1677 0.148 Uiso 1 1 calc R
O39_3 O 0.0838(3) 0.4518(4) 1.0017(4) 0.094(3) Uani 1 1 d DU
C39_3 C 0.0640(7) 0.4325(7) 0.9461(7) 0.153(8) Uani 1 1 d DU
H39A_3 H 0.0898 0.4181 0.9205 0.229 Uiso 1 1 calc R
H39B_3 H 0.0481 0.4584 0.9221 0.229 Uiso 1 1 calc R
H39C_3 H 0.0401 0.4076 0.9568 0.229 Uiso 1 1 calc R
Au1_4 Au 0.015311(16) 0.383610(14) 0.79107(2) 0.05699(12) Uani 1 1 d DU
C1_4 C 0.0272(3) 0.3128(3) 0.7727(4) 0.051(2) Uani 1 1 d DU
N2_4 N 0.0593(3) 0.2830(2) 0.8005(4) 0.061(2) Uani 1 1 d DU
C3_4 C 0.0600(4) 0.2389(3) 0.7701(6) 0.079(4) Uani 1 1 d DU
H3_4 H 0.0804 0.2123 0.7802 0.095 Uiso 1 1 calc R
C4_4 C 0.0277(4) 0.2400(3) 0.7249(6) 0.070(3) Uani 1 1 d DU
H4_4 H 0.0199 0.2146 0.6965 0.084 Uiso 1 1 calc R
N5_4 N 0.0069(3) 0.2863(2) 0.7268(4) 0.053(2) Uani 1 1 d DU
C11_4 C 0.0910(3) 0.2958(3) 0.8516(4) 0.071(3) Uani 1 1 d DU
C12_4 C 0.1360(3) 0.3144(4) 0.8380(5) 0.082(3) Uani 1 1 d DU
C13_4 C 0.1658(4) 0.3259(5) 0.8880(6) 0.111(4) Uani 1 1 d DU
H13_4 H 0.1965 0.3405 0.8805 0.133 Uiso 1 1 calc R
C14_4 C 0.1513(4) 0.3161(6) 0.9484(6) 0.123(5) Uani 1 1 d DU
H14_4 H 0.1726 0.3233 0.9824 0.148 Uiso 1 1 calc R
C15_4 C 0.1070(4) 0.2963(5) 0.9609(6) 0.118(5) Uani 1 1 d DU
H15_4 H 0.0971 0.2911 1.0033 0.141 Uiso 1 1 calc R
C16_4 C 0.0765(3) 0.2837(4) 0.9118(5) 0.086(3) Uani 1 1 d DU
C17_4 C 0.1507(5) 0.3268(4) 0.7706(6) 0.115(4) Uani 1 1 d DU
H17_4 H 0.1225 0.3179 0.7434 0.138 Uiso 1 1 calc R
C19_4 C 0.0275(4) 0.2598(4) 0.9249(6) 0.106(4) Uani 1 1 d DU
H19_4 H 0.0114 0.2555 0.8830 0.127 Uiso 1 1 calc R
C21_4 C -0.0294(3) 0.3032(3) 0.6842(4) 0.063(3) Uani 1 1 d DU
C22_4 C -0.0776(3) 0.2925(4) 0.6976(5) 0.071(3) Uani 1 1 d DU
C23_4 C -0.1114(4) 0.3088(5) 0.6546(6) 0.099(4) Uani 1 1 d DU
H23_4 H -0.1446 0.3009 0.6608 0.118 Uiso 1 1 calc R
C24_4 C -0.0987(5) 0.3361(6) 0.6034(7) 0.134(6) Uani 1 1 d DU
H24_4 H -0.1231 0.3496 0.5771 0.161 Uiso 1 1 calc R
C25_4 C -0.0508(4) 0.3440(6) 0.5899(6) 0.127(5) Uani 1 1 d DU
H25_4 H -0.0421 0.3598 0.5517 0.153 Uiso 1 1 calc R
C26_4 C -0.0147(3) 0.3293(4) 0.6315(5) 0.075(3) Uani 1 1 d DU
C27_4 C -0.0922(4) 0.2628(4) 0.7551(5) 0.077(3) Uani 1 1 d DU
H27_4 H -0.0638 0.2431 0.7691 0.092 Uiso 1 1 calc R
C29_4 C 0.0387(4) 0.3389(4) 0.6169(6) 0.099(4) Uani 1 1 d DU
H29_4 H 0.0592 0.3230 0.6498 0.119 Uiso 1 1 calc R
C171_4 C 0.1928(5) 0.2960(6) 0.7486(10) 0.166(8) Uani 1 1 d DU
H17A_4 H 0.1845 0.2616 0.7534 0.249 Uiso 1 1 calc R
H17B_4 H 0.2215 0.3034 0.7741 0.249 Uiso 1 1 calc R
H17C_4 H 0.1996 0.3029 0.7042 0.249 Uiso 1 1 calc R
C172_4 C 0.1590(6) 0.3801(4) 0.7608(8) 0.128(6) Uani 1 1 d DU
H17D_4 H 0.1681 0.3860 0.7168 0.193 Uiso 1 1 calc R
H17E_4 H 0.1851 0.3912 0.7885 0.193 Uiso 1 1 calc R
H17F_4 H 0.1292 0.3979 0.7706 0.193 Uiso 1 1 calc R
C191_4 C 0.0331(6) 0.2090(5) 0.9529(11) 0.216(10) Uani 1 1 d DU
H19A_4 H 0.0532 0.1892 0.9248 0.324 Uiso 1 1 calc R
H19B_4 H 0.0011 0.1940 0.9574 0.324 Uiso 1 1 calc R
H19C_4 H 0.0486 0.2113 0.9943 0.324 Uiso 1 1 calc R
C192_4 C -0.0041(6) 0.2941(7) 0.9623(10) 0.206(9) Uani 1 1 d DU
H19D_4 H -0.0358 0.2791 0.9695 0.309 Uiso 1 1 calc R
H19E_4 H -0.0083 0.3243 0.9386 0.309 Uiso 1 1 calc R
H19F_4 H 0.0114 0.3011 1.0028 0.309 Uiso 1 1 calc R
C271_4 C -0.1348(4) 0.2286(4) 0.7414(7) 0.097(4) Uani 1 1 d DU
H27A_4 H -0.1256 0.2058 0.7080 0.145 Uiso 1 1 calc R
H27B_4 H -0.1629 0.2476 0.7277 0.145 Uiso 1 1 calc R
H27C_4 H -0.1431 0.2106 0.7797 0.145 Uiso 1 1 calc R
C272_4 C -0.1069(6) 0.2968(5) 0.8079(7) 0.131(6) Uani 1 1 d DU
H27D_4 H -0.1160 0.2778 0.8451 0.197 Uiso 1 1 calc R
H27E_4 H -0.1345 0.3165 0.7944 0.197 Uiso 1 1 calc R
H27F_4 H -0.0796 0.3180 0.8185 0.197 Uiso 1 1 calc R
C291_4 C 0.0507(8) 0.3171(6) 0.5527(8) 0.217(10) Uani 1 1 d DU
H29A_4 H 0.0453 0.2820 0.5539 0.325 Uiso 1 1 calc R
H29B_4 H 0.0848 0.3236 0.5425 0.325 Uiso 1 1 calc R
H29C_4 H 0.0299 0.3317 0.5204 0.325 Uiso 1 1 calc R
C292_4 C 0.0499(6) 0.3930(4) 0.6157(8) 0.121(6) Uani 1 1 d DU
H29D_4 H 0.0446 0.4067 0.6577 0.182 Uiso 1 1 calc R
H29E_4 H 0.0285 0.4091 0.5853 0.182 Uiso 1 1 calc R
H29F_4 H 0.0837 0.3979 0.6032 0.182 Uiso 1 1 calc R
C31_4 C 0.0063(4) 0.4539(3) 0.8034(7) 0.079(4) Uani 1 1 d DU
C32_4 C 0.0032(5) 0.4969(3) 0.8039(8) 0.105(5) Uani 1 1 d DU
C33_4 C -0.0037(5) 0.5477(3) 0.8155(5) 0.089(3) Uani 1 1 d DU
N34_4 N 0.0141(4) 0.5758(3) 0.7742(5) 0.092(3) Uani 1 1 d DU
C35_4 C 0.0034(8) 0.6273(4) 0.7880(9) 0.193(9) Uani 1 1 d DU
H35A_4 H 0.0168 0.6381 0.8290 0.232 Uiso 1 1 calc R
H35B_4 H -0.0316 0.6349 0.7856 0.232 Uiso 1 1 calc R
C36_4 C 0.0328(12) 0.6479(5) 0.7300(12) 0.324(18) Uani 1 1 d DU
H36A_4 H 0.0122 0.6701 0.7049 0.389 Uiso 1 1 calc R
H36B_4 H 0.0615 0.6661 0.7448 0.389 Uiso 1 1 calc R
C37_4 C 0.0487(12) 0.6044(6) 0.6896(10) 0.291(16) Uani 1 1 d DU
H37A_4 H 0.0277 0.6021 0.6519 0.349 Uiso 1 1 calc R
H37B_4 H 0.0824 0.6093 0.6751 0.349 Uiso 1 1 calc R
C38_4 C 0.0457(6) 0.5609(5) 0.7244(7) 0.121(5) Uani 1 1 d DU
H38A_4 H 0.0777 0.5507 0.7406 0.146 Uiso 1 1 calc R
H38B_4 H 0.0314 0.5343 0.6992 0.146 Uiso 1 1 calc R
O39_4 O -0.0289(4) 0.5683(3) 0.8611(4) 0.104(3) Uani 1 1 d DU
C39_4 C -0.0447(6) 0.5435(6) 0.9156(7) 0.129(6) Uani 1 1 d DU
H39A_4 H -0.0636 0.5655 0.9422 0.193 Uiso 1 1 calc R
H39B_4 H -0.0165 0.5318 0.9393 0.193 Uiso 1 1 calc R
H39C_4 H -0.0649 0.5159 0.9033 0.193 Uiso 1 1 calc R
S1 S 0.10829(15) 0.10073(14) 0.7270(2) 0.0984(12) Uani 1 1 d DU
O11 O 0.0999(5) 0.1352(4) 0.7740(6) 0.174(5) Uani 1 1 d DU
O12 O 0.0816(5) 0.1004(7) 0.6715(5) 0.245(8) Uani 1 1 d DU
O13 O 0.1201(5) 0.0561(3) 0.7541(6) 0.174(6) Uani 1 1 d DU
C51 C 0.1625(4) 0.1192(4) 0.6995(5) 0.121(4) Uani 1 1 d DU
F11 F 0.1793(4) 0.0963(5) 0.6487(5) 0.234(6) Uani 1 1 d DU
F12 F 0.1986(4) 0.1130(5) 0.7400(5) 0.195(5) Uani 1 1 d DU
F13 F 0.1633(5) 0.1632(4) 0.6792(7) 0.217(6) Uani 1 1 d DU
S2 S -0.1203(3) 0.6263(3) 0.7003(3) 0.237(3) Uani 1 1 d DU
O21 O -0.0734(5) 0.6075(7) 0.6786(12) 0.358(11) Uani 1 1 d DU
O22 O -0.1115(6) 0.6669(5) 0.7427(6) 0.212(6) Uani 1 1 d DU
O23 O -0.1514(6) 0.5907(6) 0.7027(7) 0.279(8) Uani 1 1 d DU
C52 C -0.1255(5) 0.6584(5) 0.6347(6) 0.208(6) Uani 1 1 d DU
F21 F -0.1631(7) 0.6847(7) 0.6515(12) 0.436(10) Uani 1 1 d DU
F22 F -0.1335(6) 0.6307(5) 0.5873(5) 0.231(6) Uani 1 1 d DU
F23 F -0.0873(7) 0.6859(7) 0.6259(8) 0.405(10) Uani 1 1 d DU
S3 S 0.09977(16) 0.59125(14) 0.9240(2) 0.0979(12) Uani 1 1 d DU
O31 O 0.0725(4) 0.6341(4) 0.9285(7) 0.163(5) Uani 1 1 d DU
O32 O 0.0991(6) 0.5625(6) 0.8692(6) 0.226(7) Uani 1 1 d DU
O33 O 0.0936(6) 0.5640(5) 0.9789(6) 0.212(6) Uani 1 1 d DU
C53 C 0.1556(4) 0.6138(4) 0.9287(6) 0.136(4) Uani 1 1 d DU
F31 F 0.1893(4) 0.5819(6) 0.9198(10) 0.320(9) Uani 1 1 d DU
F32 F 0.1683(4) 0.6367(6) 0.9794(5) 0.211(6) Uani 1 1 d DU
F33 F 0.1675(6) 0.6455(6) 0.8834(6) 0.269(7) Uani 1 1 d DU
S4 S 0.60212(16) 0.38641(17) 0.9694(3) 0.1234(16) Uani 1 1 d DU
O41 O 0.5860(6) 0.3890(8) 0.9064(6) 0.340(9) Uani 1 1 d DU
O42 O 0.5624(4) 0.3842(7) 1.0108(7) 0.264(8) Uani 1 1 d DU
O43 O 0.6413(4) 0.4111(6) 0.9876(10) 0.295(10) Uani 1 1 d DU
C54 C 0.6221(5) 0.3304(5) 0.9692(6) 0.204(6) Uani 1 1 d DU
F41 F 0.6308(9) 0.3154(8) 1.0259(8) 0.446(12) Uani 1 1 d DU
F42 F 0.6603(6) 0.3250(8) 0.9343(8) 0.348(9) Uani 1 1 d DU
F43 F 0.5871(7) 0.3031(5) 0.9487(14) 0.439(12) Uani 1 1 d DU
C61 C 0.2246(7) 0.2793(10) 1.2920(13) 0.207(7) Uani 1 1 d U
H61A H 0.2231 0.2894 1.2473 0.249 Uiso 1 1 calc R
H61B H 0.1915 0.2813 1.3097 0.249 Uiso 1 1 calc R
Cl1 Cl 0.2581(3) 0.3139(4) 1.3284(6) 0.349(6) Uani 1 1 d U
Cl2 Cl 0.2465(4) 0.2145(4) 1.2964(7) 0.302(5) Uani 1 1 d U
Cl3 Cl -0.2535(7) 0.7509(5) 1.1101(11) 0.557(11) Uani 1 1 d U
Cl4 Cl -0.2726(5) 0.7339(3) 1.0229(8) 0.379(7) Uani 1 1 d U

loop_
_atom_site_aniso_label
_atom_site_aniso_U_11
_atom_site_aniso_U_22
_atom_site_aniso_U_33
_atom_site_aniso_U_23
_atom_site_aniso_U_13
_atom_site_aniso_U_12
Au1_1 0.0625(2) 0.0343(2) 0.0498(2) -0.00534(18) -0.0028(2) 0.00653(18)
C1_1 0.056(5) 0.029(3) 0.055(5) 0.012(4) 0.009(4) 0.001(4)
N2_1 0.052(4) 0.037(4) 0.071(5) -0.007(4) 0.014(4) -0.002(3)
C3_1 0.067(8) 0.032(5) 0.147(10) -0.016(6) 0.005(6) 0.007(5)
C4_1 0.066(7) 0.033(4) 0.132(10) 0.031(5) 0.009(6) -0.003(5)
N5_1 0.044(4) 0.047(4) 0.087(5) 0.022(4) 0.007(4) 0.005(4)
C11_1 0.066(5) 0.047(6) 0.061(5) -0.019(4) 0.007(4) -0.003(4)
C12_1 0.062(5) 0.066(7) 0.091(7) -0.029(5) 0.002(4) -0.004(5)
C13_1 0.076(7) 0.117(12) 0.118(9) -0.033(8) -0.007(6) -0.001(8)
C14_1 0.106(7) 0.107(10) 0.104(8) -0.026(8) -0.045(8) 0.004(8)
C15_1 0.112(7) 0.089(8) 0.060(7) -0.008(6) -0.019(6) -0.018(7)
C16_1 0.078(5) 0.064(7) 0.063(6) -0.009(5) -0.003(4) -0.004(5)
C17_1 0.075(8) 0.116(10) 0.104(8) -0.032(6) 0.030(6) -0.027(7)
C19_1 0.085(6) 0.055(6) 0.070(7) -0.004(5) 0.012(5) -0.011(6)
C21_1 0.052(5) 0.064(6) 0.080(5) 0.034(5) 0.001(4) 0.014(5)
C22_1 0.063(5) 0.046(6) 0.090(6) 0.007(5) 0.011(4) -0.003(5)
C23_1 0.070(7) 0.100(10) 0.110(7) 0.013(9) -0.018(5) 0.011(7)
C24_1 0.114(8) 0.152(15) 0.086(7) 0.030(10) -0.029(7) -0.027(10)
C25_1 0.113(8) 0.153(14) 0.065(6) 0.063(7) -0.014(6) -0.007(9)
C26_1 0.075(6) 0.107(10) 0.074(6) 0.044(7) 0.007(5) -0.003(6)
C27_1 0.085(7) 0.082(8) 0.111(7) 0.001(7) 0.039(7) -0.020(6)
C29_1 0.086(7) 0.156(12) 0.095(10) 0.029(9) 0.023(7) -0.020(8)
C171_1 0.41(3) 0.280(15) 0.111(14) -0.100(11) 0.110(16) -0.274(16)
C172_1 0.162(16) 0.124(12) 0.149(13) -0.018(10) 0.072(12) 0.024(11)
C191_1 0.131(12) 0.117(10) 0.154(14) -0.069(10) 0.054(10) -0.001(10)
C192_1 0.114(10) 0.066(6) 0.077(9) -0.007(6) 0.025(8) -0.014(6)
C271_1 0.175(12) 0.139(12) 0.165(16) 0.068(11) 0.097(11) 0.086(10)
C272_1 0.157(15) 0.117(10) 0.132(13) 0.067(10) 0.038(11) 0.043(10)
C291_1 0.157(16) 0.317(18) 0.174(17) 0.121(15) -0.001(13) -0.128(14)
C292_1 0.081(9) 0.241(16) 0.128(13) -0.052(12) 0.045(10) 0.014(10)
C31_1 0.063(6) 0.045(4) 0.061(7) -0.017(5) -0.024(6) 0.006(5)
C32_1 0.092(8) 0.048(4) 0.097(9) -0.027(6) -0.043(7) 0.008(5)
C33_1 0.096(8) 0.044(4) 0.061(6) -0.019(4) -0.033(5) 0.001(5)
N34_1 0.099(6) 0.033(4) 0.059(5) -0.003(4) -0.028(4) 0.011(4)
C35_1 0.141(10) 0.043(5) 0.059(6) -0.014(5) -0.025(6) 0.028(6)
C36_1 0.171(15) 0.063(7) 0.224(17) 0.010(8) 0.111(13) 0.041(10)
C37_1 0.197(17) 0.086(8) 0.074(8) -0.008(6) 0.017(8) 0.022(10)
C38_1 0.085(9) 0.050(6) 0.121(9) -0.006(6) 0.022(7) 0.005(6)
O39_1 0.129(7) 0.063(5) 0.068(5) -0.002(4) -0.013(5) -0.004(5)
C39_1 0.140(14) 0.119(13) 0.107(9) -0.044(9) 0.029(9) -0.027(11)
Au1_2 0.0342(2) 0.0568(2) 0.0551(3) 0.0000(2) 0.00582(18) -0.01138(17)
C1_2 0.039(4) 0.045(5) 0.048(5) 0.000(4) -0.003(4) -0.007(4)
N2_2 0.030(4) 0.046(4) 0.058(5) -0.003(3) 0.004(3) -0.007(3)
C3_2 0.032(5) 0.065(7) 0.076(7) -0.001(5) 0.009(4) -0.009(4)
C4_2 0.031(5) 0.069(7) 0.099(8) -0.007(6) 0.001(5) -0.013(5)
N5_2 0.043(4) 0.047(4) 0.069(5) -0.004(4) -0.005(4) -0.007(3)
C11_2 0.042(5) 0.051(4) 0.055(5) 0.003(4) 0.006(4) -0.015(4)
C12_2 0.041(6) 0.073(5) 0.064(6) 0.004(4) -0.004(4) -0.001(5)
C13_2 0.088(8) 0.094(6) 0.061(7) -0.017(5) -0.009(6) 0.013(7)
C14_2 0.100(10) 0.083(6) 0.127(10) -0.030(7) -0.046(8) 0.011(8)
C15_2 0.084(9) 0.049(6) 0.109(9) -0.010(6) -0.015(7) 0.009(6)
C16_2 0.050(6) 0.046(5) 0.080(6) 0.005(4) 0.003(5) 0.001(4)
C17_2 0.061(6) 0.094(6) 0.079(7) 0.013(6) -0.006(6) 0.025(6)
C19_2 0.053(6) 0.067(7) 0.070(6) 0.011(5) 0.009(4) -0.008(5)
C21_2 0.050(5) 0.061(5) 0.066(5) -0.009(4) -0.018(5) -0.021(4)
C22_2 0.057(6) 0.067(5) 0.060(5) -0.003(4) -0.007(5) -0.009(5)
C23_2 0.118(11) 0.096(8) 0.059(6) -0.010(5) -0.024(7) 0.005(7)
C24_2 0.087(9) 0.084(7) 0.096(7) -0.033(7) -0.026(8) 0.005(7)
C25_2 0.082(9) 0.072(7) 0.097(7) -0.009(5) -0.013(7) -0.007(6)
C26_2 0.046(5) 0.053(5) 0.084(6) -0.010(4) -0.010(5) -0.011(4)
C27_2 0.108(9) 0.066(6) 0.085(9) 0.001(6) -0.029(6) -0.012(6)
C29_2 0.065(6) 0.082(8) 0.083(6) 0.001(6) -0.002(6) 0.006(6)
C171_2 0.113(10) 0.108(11) 0.097(9) 0.028(8) 0.033(8) 0.020(9)
C172_2 0.070(7) 0.095(9) 0.126(12) 0.041(9) 0.016(8) 0.026(6)
C191_2 0.089(9) 0.112(10) 0.103(11) 0.033(8) 0.011(7) 0.037(7)
C192_2 0.083(9) 0.155(13) 0.117(9) 0.075(10) 0.041(7) 0.014(9)
C271_2 0.103(8) 0.094(11) 0.163(15) 0.011(10) -0.056(9) 0.013(7)
C272_2 0.138(11) 0.083(9) 0.112(12) 0.017(8) -0.011(10) -0.024(9)
C291_2 0.127(11) 0.146(13) 0.150(14) 0.072(11) 0.014(12) -0.009(10)
C292_2 0.068(6) 0.204(17) 0.103(11) 0.055(12) -0.010(7) 0.027(9)
C31_2 0.046(4) 0.068(7) 0.075(8) -0.004(6) 0.014(5) -0.005(5)
C32_2 0.041(4) 0.071(7) 0.071(7) -0.008(6) 0.014(5) -0.010(5)
C33_2 0.057(4) 0.069(7) 0.052(5) -0.009(4) 0.013(4) -0.002(5)
N34_2 0.058(4) 0.084(6) 0.056(5) -0.005(4) 0.021(4) 0.004(5)
C35_2 0.063(5) 0.117(10) 0.078(8) -0.009(6) -0.003(6) -0.004(7)
C36_2 0.088(7) 0.27(2) 0.108(12) 0.079(12) -0.008(8) -0.012(12)
C37_2 0.088(9) 0.33(3) 0.137(14) 0.127(14) 0.015(8) 0.043(14)
C38_2 0.087(6) 0.123(11) 0.072(8) 0.029(7) 0.021(6) 0.031(8)
O39_2 0.061(4) 0.096(6) 0.061(4) 0.001(4) 0.010(3) -0.031(4)
C39_2 0.088(9) 0.109(11) 0.079(8) 0.036(8) -0.005(7) -0.012(8)
Au1_3 0.0339(2) 0.0674(3) 0.0570(3) 0.0075(2) -0.00917(19) -0.00651(18)
C1_3 0.033(4) 0.051(5) 0.056(6) -0.001(4) -0.010(4) 0.006(4)
N2_3 0.033(4) 0.077(5) 0.051(5) -0.004(4) -0.003(3) -0.003(4)
C3_3 0.029(4) 0.095(8) 0.056(6) -0.022(5) -0.004(4) 0.002(5)
C4_3 0.037(4) 0.093(8) 0.068(7) -0.008(6) 0.009(5) -0.012(5)
N5_3 0.029(4) 0.066(5) 0.062(5) -0.001(4) 0.002(3) -0.006(3)
C11_3 0.034(5) 0.084(5) 0.051(5) 0.005(4) -0.010(4) 0.018(5)
C12_3 0.093(9) 0.081(6) 0.069(6) 0.006(4) -0.012(6) 0.020(7)
C13_3 0.131(12) 0.073(7) 0.083(8) 0.004(5) -0.004(8) 0.021(8)
C14_3 0.201(18) 0.083(6) 0.085(9) 0.033(7) 0.015(9) 0.041(10)
C15_3 0.116(11) 0.100(6) 0.070(8) 0.012(6) 0.019(8) 0.040(8)
C16_3 0.056(6) 0.088(6) 0.055(5) 0.009(4) -0.003(5) 0.017(5)
C17_3 0.119(9) 0.062(7) 0.071(7) -0.010(5) -0.012(6) 0.016(6)
C19_3 0.087(7) 0.094(6) 0.053(7) -0.006(5) -0.002(6) 0.018(7)
C21_3 0.061(7) 0.064(5) 0.079(5) 0.017(4) 0.012(5) 0.014(5)
C22_3 0.061(7) 0.052(5) 0.162(7) 0.002(5) 0.016(7) -0.006(5)
C23_3 0.091(11) 0.088(9) 0.208(9) 0.045(7) 0.016(12) 0.048(9)
C24_3 0.163(17) 0.155(11) 0.168(9) 0.090(9) 0.065(14) 0.053(13)
C25_3 0.174(17) 0.153(10) 0.084(7) 0.059(7) 0.053(10) 0.039(12)
C26_3 0.087(9) 0.106(7) 0.067(6) 0.012(5) 0.008(7) 0.016(7)
C27_3 0.111(8) 0.092(9) 0.206(9) -0.080(9) -0.066(10) 0.050(7)
C29_3 0.211(15) 0.112(8) 0.075(9) 0.010(7) 0.062(10) 0.030(9)
C171_3 0.141(10) 0.195(17) 0.134(14) -0.098(13) -0.045(9) 0.081(11)
C172_3 0.144(12) 0.183(17) 0.103(12) -0.037(10) -0.030(11) -0.018(12)
C191_3 0.123(10) 0.143(13) 0.095(10) -0.042(9) -0.017(8) 0.016(11)
C192_3 0.100(8) 0.087(9) 0.105(11) -0.034(8) -0.002(8) 0.027(7)
C271_3 0.143(13) 0.24(2) 0.47(4) -0.23(2) -0.02(2) -0.024(13)
C272_3 0.141(10) 0.128(13) 0.157(15) -0.087(12) -0.008(10) 0.017(10)
C291_3 0.187(14) 0.29(2) 0.045(8) -0.021(11) 0.022(8) 0.110(14)
C292_3 0.28(2) 0.113(12) 0.169(19) -0.055(14) 0.048(17) -0.003(12)
C31_3 0.041(4) 0.085(8) 0.104(10) 0.025(8) -0.024(7) -0.013(5)
C32_3 0.046(4) 0.112(9) 0.125(11) 0.055(9) -0.032(6) -0.022(6)
C33_3 0.050(5) 0.119(9) 0.068(6) 0.038(5) -0.025(5) -0.010(6)
N34_3 0.033(4) 0.147(9) 0.073(6) 0.030(5) -0.014(4) -0.016(5)
C35_3 0.040(5) 0.128(11) 0.127(11) 0.006(8) -0.013(6) -0.020(7)
C36_3 0.067(8) 0.25(2) 0.23(2) -0.106(15) 0.003(9) -0.044(11)
C37_3 0.109(10) 0.170(16) 0.126(11) -0.032(10) -0.004(7) -0.068(11)
C38_3 0.041(6) 0.218(19) 0.111(10) -0.024(10) -0.031(6) 0.005(8)
O39_3 0.073(5) 0.134(8) 0.076(6) 0.023(5) -0.020(4) -0.003(5)
C39_3 0.151(16) 0.163(17) 0.143(13) -0.052(12) -0.059(11) -0.011(14)
Au1_4 0.0723(3) 0.0399(2) 0.0588(3) -0.0085(2) -0.0048(3) 0.0162(2)
C1_4 0.047(5) 0.042(4) 0.064(6) -0.002(4) 0.006(4) 0.010(4)
N2_4 0.050(4) 0.042(4) 0.092(6) 0.005(4) 0.000(4) 0.007(3)
C3_4 0.054(6) 0.033(5) 0.150(11) 0.004(5) -0.006(6) 0.010(5)
C4_4 0.050(6) 0.039(5) 0.120(9) -0.017(5) 0.004(5) 0.009(4)
N5_4 0.051(4) 0.029(4) 0.079(5) -0.011(3) 0.007(4) 0.007(3)
C11_4 0.070(6) 0.044(6) 0.099(6) 0.032(5) -0.016(5) 0.000(5)
C12_4 0.078(6) 0.048(6) 0.119(7) -0.009(6) -0.007(5) -0.008(5)
C13_4 0.078(8) 0.084(10) 0.170(8) 0.023(10) -0.028(7) -0.023(7)
C14_4 0.109(9) 0.118(13) 0.143(8) 0.038(11) -0.066(8) -0.025(9)
C15_4 0.126(9) 0.105(11) 0.122(8) 0.065(9) -0.059(7) -0.043(8)
C16_4 0.077(6) 0.086(8) 0.095(6) 0.038(7) -0.030(5) -0.007(6)
C17_4 0.098(9) 0.101(8) 0.147(8) -0.010(9) 0.050(8) -0.010(8)
C19_4 0.082(8) 0.136(10) 0.099(11) 0.033(8) -0.013(6) -0.015(7)
C21_4 0.077(5) 0.043(6) 0.068(6) 0.002(5) -0.015(4) 0.005(5)
C22_4 0.072(5) 0.050(6) 0.091(7) -0.009(5) -0.004(5) 0.019(5)
C23_4 0.088(7) 0.086(9) 0.123(10) -0.018(7) -0.038(7) 0.012(7)
C24_4 0.152(8) 0.126(14) 0.124(11) 0.016(9) -0.078(10) -0.001(11)
C25_4 0.171(8) 0.133(13) 0.077(10) 0.032(9) -0.045(8) -0.017(12)
C26_4 0.106(6) 0.054(7) 0.065(7) -0.015(5) 0.002(5) -0.005(6)
C27_4 0.066(7) 0.066(8) 0.098(8) -0.016(5) 0.013(6) 0.011(5)
C29_4 0.121(7) 0.070(7) 0.107(9) -0.017(7) 0.049(7) 0.006(7)
C171_4 0.085(11) 0.182(13) 0.231(19) -0.045(17) 0.059(12) 0.011(11)
C172_4 0.141(14) 0.110(8) 0.133(14) 0.007(9) 0.047(12) -0.047(9)
C191_4 0.134(14) 0.206(11) 0.31(3) 0.177(14) -0.089(15) -0.084(10)
C192_4 0.151(13) 0.268(16) 0.20(2) -0.151(16) 0.064(13) -0.089(12)
C271_4 0.084(9) 0.089(9) 0.118(11) -0.042(7) 0.022(8) -0.010(6)
C272_4 0.145(14) 0.129(12) 0.119(10) -0.064(9) 0.036(10) -0.036(11)
C291_4 0.28(2) 0.160(13) 0.209(15) -0.118(13) 0.169(15) -0.091(16)
C292_4 0.149(13) 0.081(7) 0.134(14) -0.023(8) 0.076(12) -0.037(8)
C31_4 0.087(8) 0.049(4) 0.100(10) -0.026(7) -0.031(8) 0.023(6)
C32_4 0.105(9) 0.047(4) 0.164(14) -0.023(6) -0.064(10) 0.028(6)
C33_4 0.118(10) 0.045(5) 0.105(8) -0.008(5) -0.051(6) 0.009(6)
N34_4 0.127(9) 0.041(4) 0.108(7) -0.029(4) -0.051(5) 0.015(5)
C35_4 0.34(3) 0.037(6) 0.205(17) -0.014(8) 0.001(15) 0.012(11)
C36_4 0.55(5) 0.081(8) 0.34(3) -0.022(11) 0.15(3) -0.097(18)
C37_4 0.47(4) 0.113(12) 0.29(2) 0.034(12) 0.16(2) -0.01(2)
C38_4 0.135(13) 0.096(8) 0.133(12) -0.019(8) -0.021(8) -0.033(9)
O39_4 0.134(8) 0.068(6) 0.110(7) -0.029(5) -0.050(5) 0.034(5)
C39_4 0.147(15) 0.116(14) 0.122(11) -0.015(9) -0.028(10) -0.011(12)
S1 0.101(3) 0.075(2) 0.120(3) 0.004(2) 0.028(2) 0.014(2)
O11 0.223(13) 0.110(7) 0.188(10) -0.035(8) 0.062(9) 0.033(9)
O12 0.139(9) 0.48(2) 0.116(8) 0.073(10) -0.033(7) -0.113(13)
O13 0.233(14) 0.075(6) 0.214(13) 0.052(7) 0.066(10) -0.001(7)
C51 0.147(8) 0.174(10) 0.041(7) 0.002(6) -0.001(5) -0.092(9)
F11 0.180(9) 0.356(12) 0.165(8) -0.127(10) 0.099(7) -0.149(10)
F12 0.110(6) 0.310(15) 0.164(9) -0.002(9) -0.027(7) -0.009(9)
F13 0.196(12) 0.190(8) 0.266(16) 0.083(8) -0.005(10) -0.093(8)
S2 0.221(6) 0.334(8) 0.156(5) 0.020(5) -0.054(5) -0.189(5)
O21 0.305(12) 0.255(18) 0.51(4) -0.162(15) -0.038(17) -0.038(11)
O22 0.233(17) 0.241(13) 0.161(10) 0.005(9) -0.059(11) -0.012(11)
O23 0.324(14) 0.315(15) 0.199(13) 0.149(10) -0.157(12) -0.205(13)
C52 0.336(15) 0.167(14) 0.120(8) -0.045(6) 0.097(12) -0.119(8)
F21 0.469(15) 0.291(19) 0.55(3) -0.203(15) -0.12(2) 0.133(15)
F22 0.355(18) 0.210(12) 0.129(7) -0.039(8) -0.013(11) -0.096(11)
F23 0.535(16) 0.49(2) 0.195(14) 0.049(13) -0.025(16) -0.400(16)
S3 0.123(3) 0.076(2) 0.095(3) -0.008(2) -0.028(2) 0.021(2)
O31 0.160(9) 0.138(8) 0.192(13) 0.011(7) -0.008(10) 0.065(8)
O32 0.204(14) 0.291(15) 0.183(9) -0.154(10) -0.028(11) -0.014(12)
O33 0.238(15) 0.205(13) 0.195(9) 0.097(10) 0.061(12) 0.020(11)
C53 0.131(7) 0.149(13) 0.127(11) -0.051(8) 0.006(10) -0.003(7)
F31 0.126(7) 0.357(14) 0.48(2) -0.178(12) -0.063(14) 0.110(11)
F32 0.158(10) 0.359(17) 0.117(7) -0.099(9) 0.004(7) -0.066(10)
F33 0.279(15) 0.370(16) 0.160(8) 0.024(11) 0.119(11) -0.090(11)
S4 0.084(3) 0.120(3) 0.166(4) -0.017(3) 0.004(3) -0.034(2)
O41 0.212(16) 0.57(3) 0.236(8) 0.265(15) -0.090(9) -0.151(15)
O42 0.084(7) 0.45(2) 0.264(11) -0.243(13) 0.054(8) -0.010(9)
O43 0.080(8) 0.310(13) 0.50(3) -0.19(2) -0.021(11) -0.039(10)
C54 0.263(14) 0.217(9) 0.131(11) -0.099(10) -0.028(11) 0.102(9)
F41 0.64(3) 0.45(2) 0.252(13) 0.194(16) 0.040(13) 0.20(2)
F42 0.332(13) 0.48(2) 0.231(14) -0.090(16) 0.055(13) 0.213(14)
F43 0.423(17) 0.145(10) 0.75(4) -0.213(19) -0.05(2) 0.017(14)
C61 0.133(15) 0.294(13) 0.19(2) 0.040(17) 0.069(15) -0.040(12)
Cl1 0.228(8) 0.388(9) 0.431(13) -0.206(10) -0.120(8) 0.141(8)
Cl2 0.256(9) 0.304(8) 0.348(13) -0.004(10) 0.034(10) 0.025(8)
Cl3 0.88(3) 0.307(14) 0.486(13) 0.139(11) -0.334(16) -0.116(16)
Cl4 0.493(15) 0.174(7) 0.469(13) 0.035(10) -0.162(14) 0.003(9)

loop_
_atom_type_symbol
_atom_type_description
_atom_type_scat_dispersion_real
_atom_type_scat_dispersion_imag
_atom_type_scat_source
C C 0.0033 0.0016 'International Tables Vol C Tables 4.2.6.8 and 6.1.1.4'
H H 0.0000 0.0000 'International Tables Vol C Tables 4.2.6.8 and 6.1.1.4'
N N 0.0061 0.0033 'International Tables Vol C Tables 4.2.6.8 and 6.1.1.4'
O O 0.0106 0.0060 'International Tables Vol C Tables 4.2.6.8 and 6.1.1.4'
F F 0.0171 0.0103 'International Tables Vol C Tables 4.2.6.8 and 6.1.1.4'
S S 0.1246 0.1234 'International Tables Vol C Tables 4.2.6.8 and 6.1.1.4'
Au Au -2.0133 8.8022 'International Tables Vol C Tables 4.2.6.8 and 6.1.1.4'
Cl Cl 0.1484 0.1585 'International Tables Vol C Tables 4.2.6.8 and 6.1.1.4'

loop_
_geom_angle_atom_site_label_1
_geom_angle_atom_site_label_2
_geom_angle_atom_site_label_3
_geom_angle
C31_1 Au1_1 C1_1 177.5(4)
N2_1 C1_1 N5_1 105.1(6)
N2_1 C1_1 Au1_1 126.1(5)
N5_1 C1_1 Au1_1 128.1(6)
C1_1 N2_1 C3_1 110.0(7)
C1_1 N2_1 C11_1 124.2(7)
C3_1 N2_1 C11_1 125.7(8)
C4_1 C3_1 N2_1 107.3(8)
C4_1 C3_1 H3_1 126.4
N2_1 C3_1 H3_1 126.4
C3_1 C4_1 N5_1 107.5(8)
C3_1 C4_1 H4_1 126.3
N5_1 C4_1 H4_1 126.3
C1_1 N5_1 C4_1 110.0(7)
C1_1 N5_1 C21_1 125.8(7)
C4_1 N5_1 C21_1 124.0(8)
C16_1 C11_1 C12_1 123.5(8)
C16_1 C11_1 N2_1 117.6(7)
C12_1 C11_1 N2_1 118.9(7)
C11_1 C12_1 C13_1 118.0(9)
C11_1 C12_1 C17_1 123.5(9)
C13_1 C12_1 C17_1 118.5(9)
C14_1 C13_1 C12_1 118.8(10)
C14_1 C13_1 H13_1 120.6
C12_1 C13_1 H13_1 120.6
C15_1 C14_1 C13_1 121.0(11)
C15_1 C14_1 H14_1 119.5
C13_1 C14_1 H14_1 119.5
C14_1 C15_1 C16_1 121.9(10)
C14_1 C15_1 H15_1 119.0
C16_1 C15_1 H15_1 119.0
C11_1 C16_1 C15_1 116.6(8)
C11_1 C16_1 C19_1 122.2(8)
C15_1 C16_1 C19_1 121.1(8)
C172_1 C17_1 C171_1 110.8(11)
C172_1 C17_1 C12_1 115.5(10)
C171_1 C17_1 C12_1 117.2(10)
C172_1 C17_1 H17_1 103.8
C171_1 C17_1 H17_1 103.8
C12_1 C17_1 H17_1 103.8
C191_1 C19_1 C16_1 110.8(9)
C191_1 C19_1 C192_1 109.3(9)
C16_1 C19_1 C192_1 112.1(9)
C191_1 C19_1 H19_1 108.2
C16_1 C19_1 H19_1 108.2
C192_1 C19_1 H19_1 108.2
C22_1 C21_1 C26_1 122.8(8)
C22_1 C21_1 N5_1 119.0(7)
C26_1 C21_1 N5_1 118.2(7)
C21_1 C22_1 C23_1 118.6(8)
C21_1 C22_1 C27_1 121.5(8)
C23_1 C22_1 C27_1 119.7(8)
C24_1 C23_1 C22_1 119.8(10)
C24_1 C23_1 H23_1 120.1
C22_1 C23_1 H23_1 120.1
C23_1 C24_1 C25_1 120.8(11)
C23_1 C24_1 H24_1 119.6
C25_1 C24_1 H24_1 119.6
C24_1 C25_1 C26_1 121.5(10)
C24_1 C25_1 H25_1 119.2
C26_1 C25_1 H25_1 119.2
C21_1 C26_1 C25_1 116.2(8)
C21_1 C26_1 C29_1 124.4(9)
C25_1 C26_1 C29_1 119.4(9)
C272_1 C27_1 C22_1 113.1(10)
C272_1 C27_1 C271_1 108.5(10)
C22_1 C27_1 C271_1 111.4(10)
C272_1 C27_1 H27_1 107.9
C22_1 C27_1 H27_1 107.9
C271_1 C27_1 H27_1 107.9
C26_1 C29_1 C291_1 111.7(10)
C26_1 C29_1 C292_1 112.4(10)
C291_1 C29_1 C292_1 106.3(12)
C26_1 C29_1 H29_1 108.8
C291_1 C29_1 H29_1 108.8
C292_1 C29_1 H29_1 108.8
C17_1 C171_1 H17A_1 109.5
C17_1 C171_1 H17B_1 109.5
H17A_1 C171_1 H17B_1 109.5
C17_1 C171_1 H17C_1 109.5
H17A_1 C171_1 H17C_1 109.5
H17B_1 C171_1 H17C_1 109.5
C17_1 C172_1 H17D_1 109.5
C17_1 C172_1 H17E_1 109.5
H17D_1 C172_1 H17E_1 109.5
C17_1 C172_1 H17F_1 109.5
H17D_1 C172_1 H17F_1 109.5
H17E_1 C172_1 H17F_1 109.5
C19_1 C191_1 H19A_1 109.5
C19_1 C191_1 H19B_1 109.5
H19A_1 C191_1 H19B_1 109.5
C19_1 C191_1 H19C_1 109.5
H19A_1 C191_1 H19C_1 109.5
H19B_1 C191_1 H19C_1 109.5
C19_1 C192_1 H19D_1 109.5
C19_1 C192_1 H19E_1 109.5
H19D_1 C192_1 H19E_1 109.5
C19_1 C192_1 H19F_1 109.5
H19D_1 C192_1 H19F_1 109.5
H19E_1 C192_1 H19F_1 109.5
C27_1 C271_1 H27A_1 109.5
C27_1 C271_1 H27B_1 109.5
H27A_1 C271_1 H27B_1 109.5
C27_1 C271_1 H27C_1 109.5
H27A_1 C271_1 H27C_1 109.5
H27B_1 C271_1 H27C_1 109.5
C27_1 C272_1 H27D_1 109.5
C27_1 C272_1 H27E_1 109.5
H27D_1 C272_1 H27E_1 109.5
C27_1 C272_1 H27F_1 109.5
H27D_1 C272_1 H27F_1 109.5
H27E_1 C272_1 H27F_1 109.5
C29_1 C291_1 H29A_1 109.5
C29_1 C291_1 H29B_1 109.5
H29A_1 C291_1 H29B_1 109.5
C29_1 C291_1 H29C_1 109.5
H29A_1 C291_1 H29C_1 109.5
H29B_1 C291_1 H29C_1 109.5
C29_1 C292_1 H29D_1 109.5
C29_1 C292_1 H29E_1 109.5
H29D_1 C292_1 H29E_1 109.5
C29_1 C292_1 H29F_1 109.5
H29D_1 C292_1 H29F_1 109.5
H29E_1 C292_1 H29F_1 109.5
C32_1 C31_1 Au1_1 177.0(11)
C31_1 C32_1 C33_1 176.0(14)
N34_1 C33_1 O39_1 115.8(8)
N34_1 C33_1 C32_1 117.9(9)
O39_1 C33_1 C32_1 126.3(9)
C33_1 N34_1 C38_1 124.7(7)
C33_1 N34_1 C35_1 118.5(8)
C38_1 N34_1 C35_1 116.4(8)
N34_1 C35_1 C36_1 99.1(8)
N34_1 C35_1 H35A_1 112.0
C36_1 C35_1 H35A_1 112.0
N34_1 C35_1 H35B_1 112.0
C36_1 C35_1 H35B_1 112.0
H35A_1 C35_1 H35B_1 109.6
C37_1 C36_1 C35_1 109.5(9)
C37_1 C36_1 H36A_1 109.8
C35_1 C36_1 H36A_1 109.8
C37_1 C36_1 H36B_1 109.8
C35_1 C36_1 H36B_1 109.8
H36A_1 C36_1 H36B_1 108.2
C38_1 C37_1 C36_1 107.9(10)
C38_1 C37_1 H37A_1 110.1
C36_1 C37_1 H37A_1 110.1
C38_1 C37_1 H37B_1 110.1
C36_1 C37_1 H37B_1 110.1
H37A_1 C37_1 H37B_1 108.4
C37_1 C38_1 N34_1 105.7(8)
C37_1 C38_1 H38A_1 110.6
N34_1 C38_1 H38A_1 110.6
C37_1 C38_1 H38B_1 110.6
N34_1 C38_1 H38B_1 110.6
H38A_1 C38_1 H38B_1 108.7
C33_1 O39_1 C39_1 121.1(10)
O39_1 C39_1 H39A_1 109.5
O39_1 C39_1 H39B_1 109.5
H39A_1 C39_1 H39B_1 109.5
O39_1 C39_1 H39C_1 109.5
H39A_1 C39_1 H39C_1 109.5
H39B_1 C39_1 H39C_1 109.5
C31_2 Au1_2 C1_2 176.3(4)
N2_2 C1_2 N5_2 103.5(6)
N2_2 C1_2 Au1_2 128.2(5)
N5_2 C1_2 Au1_2 127.1(5)
C1_2 N2_2 C3_2 112.1(6)
C1_2 N2_2 C11_2 124.6(6)
C3_2 N2_2 C11_2 123.3(7)
C4_2 C3_2 N2_2 106.4(7)
C4_2 C3_2 H3_2 126.8
N2_2 C3_2 H3_2 126.8
C3_2 C4_2 N5_2 107.6(7)
C3_2 C4_2 H4_2 126.2
N5_2 C4_2 H4_2 126.2
C1_2 N5_2 C4_2 110.4(7)
C1_2 N5_2 C21_2 125.9(7)
C4_2 N5_2 C21_2 123.6(7)
C12_2 C11_2 C16_2 124.4(7)
C12_2 C11_2 N2_2 118.0(7)
C16_2 C11_2 N2_2 117.6(7)
C11_2 C12_2 C13_2 116.9(8)
C11_2 C12_2 C17_2 123.5(8)
C13_2 C12_2 C17_2 119.6(8)
C14_2 C13_2 C12_2 119.6(9)
C14_2 C13_2 H13_2 120.2
C12_2 C13_2 H13_2 120.2
C15_2 C14_2 C13_2 122.3(10)
C15_2 C14_2 H14_2 118.8
C13_2 C14_2 H14_2 118.8
C14_2 C15_2 C16_2 119.7(9)
C14_2 C15_2 H15_2 120.2
C16_2 C15_2 H15_2 120.2
C11_2 C16_2 C15_2 116.5(8)
C11_2 C16_2 C19_2 124.2(8)
C15_2 C16_2 C19_2 119.2(8)
C171_2 C17_2 C12_2 111.6(9)
C171_2 C17_2 C172_2 112.0(10)
C12_2 C17_2 C172_2 111.5(8)
C171_2 C17_2 H17_2 107.1
C12_2 C17_2 H17_2 107.1
C172_2 C17_2 H17_2 107.1
C192_2 C19_2 C16_2 113.8(9)
C192_2 C19_2 C191_2 107.6(9)
C16_2 C19_2 C191_2 112.4(9)
C192_2 C19_2 H19_2 107.6
C16_2 C19_2 H19_2 107.6
C191_2 C19_2 H19_2 107.6
C22_2 C21_2 C26_2 124.3(7)
C22_2 C21_2 N5_2 116.7(7)
C26_2 C21_2 N5_2 118.8(7)
C21_2 C22_2 C23_2 115.8(8)
C21_2 C22_2 C27_2 122.8(8)
C23_2 C22_2 C27_2 121.3(8)
C24_2 C23_2 C22_2 122.1(9)
C24_2 C23_2 H23_2 118.9
C22_2 C23_2 H23_2 118.9
C23_2 C24_2 C25_2 119.5(10)
C23_2 C24_2 H24_2 120.3
C25_2 C24_2 H24_2 120.3
C24_2 C25_2 C26_2 121.7(10)
C24_2 C25_2 H25_2 119.1
C26_2 C25_2 H25_2 119.1
C25_2 C26_2 C21_2 116.5(8)
C25_2 C26_2 C29_2 120.6(8)
C21_2 C26_2 C29_2 122.9(8)
C22_2 C27_2 C272_2 111.4(9)
C22_2 C27_2 C271_2 111.6(9)
C272_2 C27_2 C271_2 111.0(10)
C22_2 C27_2 H27_2 107.6
C272_2 C27_2 H27_2 107.6
C271_2 C27_2 H27_2 107.6
C292_2 C29_2 C26_2 109.7(9)
C292_2 C29_2 C291_2 107.0(10)
C26_2 C29_2 C291_2 112.6(10)
C292_2 C29_2 H29_2 109.1
C26_2 C29_2 H29_2 109.1
C291_2 C29_2 H29_2 109.1
C17_2 C171_2 H17A_2 109.5
C17_2 C171_2 H17B_2 109.5
H17A_2 C171_2 H17B_2 109.5
C17_2 C171_2 H17C_2 109.5
H17A_2 C171_2 H17C_2 109.5
H17B_2 C171_2 H17C_2 109.5
C17_2 C172_2 H17D_2 109.5
C17_2 C172_2 H17E_2 109.5
H17D_2 C172_2 H17E_2 109.5
C17_2 C172_2 H17F_2 109.5
H17D_2 C172_2 H17F_2 109.5
H17E_2 C172_2 H17F_2 109.5
C19_2 C191_2 H19A_2 109.5
C19_2 C191_2 H19B_2 109.5
H19A_2 C191_2 H19B_2 109.5
C19_2 C191_2 H19C_2 109.5
H19A_2 C191_2 H19C_2 109.5
H19B_2 C191_2 H19C_2 109.5
C19_2 C192_2 H19D_2 109.5
C19_2 C192_2 H19E_2 109.5
H19D_2 C192_2 H19E_2 109.5
C19_2 C192_2 H19F_2 109.5
H19D_2 C192_2 H19F_2 109.5
H19E_2 C192_2 H19F_2 109.5
C27_2 C271_2 H27A_2 109.5
C27_2 C271_2 H27B_2 109.5
H27A_2 C271_2 H27B_2 109.5
C27_2 C271_2 H27C_2 109.5
H27A_2 C271_2 H27C_2 109.5
H27B_2 C271_2 H27C_2 109.5
C27_2 C272_2 H27D_2 109.5
C27_2 C272_2 H27E_2 109.5
H27D_2 C272_2 H27E_2 109.5
C27_2 C272_2 H27F_2 109.5
H27D_2 C272_2 H27F_2 109.5
H27E_2 C272_2 H27F_2 109.5
C29_2 C291_2 H29A_2 109.5
C29_2 C291_2 H29B_2 109.5
H29A_2 C291_2 H29B_2 109.5
C29_2 C291_2 H29C_2 109.5
H29A_2 C291_2 H29C_2 109.5
H29B_2 C291_2 H29C_2 109.5
C29_2 C292_2 H29D_2 109.5
C29_2 C292_2 H29E_2 109.5
H29D_2 C292_2 H29E_2 109.5
C29_2 C292_2 H29F_2 109.5
H29D_2 C292_2 H29F_2 109.5
H29E_2 C292_2 H29F_2 109.5
C32_2 C31_2 Au1_2 176.3(11)
C31_2 C32_2 C33_2 175.1(12)
N34_2 C33_2 O39_2 118.9(8)
N34_2 C33_2 C32_2 118.9(8)
O39_2 C33_2 C32_2 122.1(8)
C33_2 N34_2 C38_2 126.0(8)
C33_2 N34_2 C35_2 120.1(8)
C38_2 N34_2 C35_2 113.8(8)
N34_2 C35_2 C36_2 101.7(8)
N34_2 C35_2 H35A_2 111.4
C36_2 C35_2 H35A_2 111.4
N34_2 C35_2 H35B_2 111.4
C36_2 C35_2 H35B_2 111.4
H35A_2 C35_2 H35B_2 109.3
C37_2 C36_2 C35_2 106.4(10)
C37_2 C36_2 H36A_2 110.5
C35_2 C36_2 H36A_2 110.5
C37_2 C36_2 H36B_2 110.5
C35_2 C36_2 H36B_2 110.5
H36A_2 C36_2 H36B_2 108.6
C38_2 C37_2 C36_2 110.3(11)
C38_2 C37_2 H37A_2 109.6
C36_2 C37_2 H37A_2 109.6
C38_2 C37_2 H37B_2 109.6
C36_2 C37_2 H37B_2 109.6
H37A_2 C37_2 H37B_2 108.1
C37_2 C38_2 N34_2 105.0(10)
C37_2 C38_2 H38A_2 110.8
N34_2 C38_2 H38A_2 110.8
C37_2 C38_2 H38B_2 110.8
N34_2 C38_2 H38B_2 110.8
H38A_2 C38_2 H38B_2 108.8
C33_2 O39_2 C39_2 121.4(8)
O39_2 C39_2 H39A_2 109.5
O39_2 C39_2 H39B_2 109.5
H39A_2 C39_2 H39B_2 109.5
O39_2 C39_2 H39C_2 109.5
H39A_2 C39_2 H39C_2 109.5
H39B_2 C39_2 H39C_2 109.5
C31_3 Au1_3 C1_3 174.4(5)
N2_3 C1_3 N5_3 105.4(6)
N2_3 C1_3 Au1_3 126.2(6)
N5_3 C1_3 Au1_3 128.3(5)
C1_3 N2_3 C3_3 109.0(7)
C1_3 N2_3 C11_3 125.7(7)
C3_3 N2_3 C11_3 125.3(7)
C4_3 C3_3 N2_3 107.5(7)
C4_3 C3_3 H3_3 126.2
N2_3 C3_3 H3_3 126.2
C3_3 C4_3 N5_3 106.9(8)
C3_3 C4_3 H4_3 126.6
N5_3 C4_3 H4_3 126.6
C1_3 N5_3 C4_3 111.0(7)
C1_3 N5_3 C21_3 126.6(7)
C4_3 N5_3 C21_3 122.3(8)
C12_3 C11_3 C16_3 123.1(8)
C12_3 C11_3 N2_3 119.0(7)
C16_3 C11_3 N2_3 117.8(7)
C11_3 C12_3 C13_3 119.1(8)
C11_3 C12_3 C17_3 121.2(8)
C13_3 C12_3 C17_3 118.9(9)
C14_3 C13_3 C12_3 119.8(10)
C14_3 C13_3 H13_3 120.1
C12_3 C13_3 H13_3 120.1
C13_3 C14_3 C15_3 119.4(11)
C13_3 C14_3 H14_3 120.3
C15_3 C14_3 H14_3 120.3
C16_3 C15_3 C14_3 122.2(10)
C16_3 C15_3 H15_3 118.9
C14_3 C15_3 H15_3 118.9
C11_3 C16_3 C15_3 115.3(8)
C11_3 C16_3 C19_3 124.1(8)
C15_3 C16_3 C19_3 120.4(8)
C172_3 C17_3 C171_3 112.5(10)
C172_3 C17_3 C12_3 111.1(10)
C171_3 C17_3 C12_3 111.5(10)
C172_3 C17_3 H17_3 107.1
C171_3 C17_3 H17_3 107.1
C12_3 C17_3 H17_3 107.1
C192_3 C19_3 C16_3 110.1(9)
C192_3 C19_3 C191_3 112.6(10)
C16_3 C19_3 C191_3 112.9(9)
C192_3 C19_3 H19_3 107.0
C16_3 C19_3 H19_3 107.0
C191_3 C19_3 H19_3 107.0
C22_3 C21_3 C26_3 124.5(8)
C22_3 C21_3 N5_3 117.8(8)
C26_3 C21_3 N5_3 117.4(7)
C23_3 C22_3 C21_3 115.7(9)
C23_3 C22_3 C27_3 122.5(9)
C21_3 C22_3 C27_3 121.6(9)
C24_3 C23_3 C22_3 120.9(11)
C24_3 C23_3 H23_3 119.5
C22_3 C23_3 H23_3 119.5
C23_3 C24_3 C25_3 122.9(13)
C23_3 C24_3 H24_3 118.5
C25_3 C24_3 H24_3 118.5
C24_3 C25_3 C26_3 118.9(11)
C24_3 C25_3 H25_3 120.6
C26_3 C25_3 H25_3 120.6
C21_3 C26_3 C25_3 116.9(9)
C21_3 C26_3 C29_3 122.6(9)
C25_3 C26_3 C29_3 120.5(9)
C272_3 C27_3 C271_3 116.0(11)
C272_3 C27_3 C22_3 111.8(10)
C271_3 C27_3 C22_3 116.0(14)
C272_3 C27_3 H27_3 103.7
C271_3 C27_3 H27_3 103.7
C22_3 C27_3 H27_3 103.7
C26_3 C29_3 C291_3 109.3(10)
C26_3 C29_3 C292_3 110.0(11)
C291_3 C29_3 C292_3 107.4(12)
C26_3 C29_3 H29_3 110.0
C291_3 C29_3 H29_3 110.0
C292_3 C29_3 H29_3 110.0
C17_3 C171_3 H17A_3 109.5
C17_3 C171_3 H17B_3 109.5
H17A_3 C171_3 H17B_3 109.5
C17_3 C171_3 H17C_3 109.5
H17A_3 C171_3 H17C_3 109.5
H17B_3 C171_3 H17C_3 109.5
C17_3 C172_3 H17D_3 109.5
C17_3 C172_3 H17E_3 109.5
H17D_3 C172_3 H17E_3 109.5
C17_3 C172_3 H17F_3 109.5
H17D_3 C172_3 H17F_3 109.5
H17E_3 C172_3 H17F_3 109.5
C19_3 C191_3 H19A_3 109.5
C19_3 C191_3 H19B_3 109.5
H19A_3 C191_3 H19B_3 109.5
C19_3 C191_3 H19C_3 109.5
H19A_3 C191_3 H19C_3 109.5
H19B_3 C191_3 H19C_3 109.5
C19_3 C192_3 H19D_3 109.5
C19_3 C192_3 H19E_3 109.5
H19D_3 C192_3 H19E_3 109.5
C19_3 C192_3 H19F_3 109.5
H19D_3 C192_3 H19F_3 109.5
H19E_3 C192_3 H19F_3 109.5
C27_3 C271_3 H27A_3 109.5
C27_3 C271_3 H27B_3 109.5
H27A_3 C271_3 H27B_3 109.5
C27_3 C271_3 H27C_3 109.5
H27A_3 C271_3 H27C_3 109.5
H27B_3 C271_3 H27C_3 109.5
C27_3 C272_3 H27D_3 109.5
C27_3 C272_3 H27E_3 109.5
H27D_3 C272_3 H27E_3 109.5
C27_3 C272_3 H27F_3 109.5
H27D_3 C272_3 H27F_3 109.5
H27E_3 C272_3 H27F_3 109.5
C29_3 C291_3 H29A_3 109.5
C29_3 C291_3 H29B_3 109.5
H29A_3 C291_3 H29B_3 109.5
C29_3 C291_3 H29C_3 109.5
H29A_3 C291_3 H29C_3 109.5
H29B_3 C291_3 H29C_3 109.5
C29_3 C292_3 H29D_3 109.5
C29_3 C292_3 H29E_3 109.5
H29D_3 C292_3 H29E_3 109.5
C29_3 C292_3 H29F_3 109.5
H29D_3 C292_3 H29F_3 109.5
H29E_3 C292_3 H29F_3 109.5
C32_3 C31_3 Au1_3 179.7(14)
C31_3 C32_3 C33_3 178.1(16)
N34_3 C33_3 O39_3 118.3(8)
N34_3 C33_3 C32_3 118.7(10)
O39_3 C33_3 C32_3 122.8(10)
C33_3 N34_3 C38_3 125.9(8)
C33_3 N34_3 C35_3 117.5(9)
C38_3 N34_3 C35_3 116.6(8)
N34_3 C35_3 C36_3 98.6(9)
N34_3 C35_3 H35A_3 112.0
C36_3 C35_3 H35A_3 112.0
N34_3 C35_3 H35B_3 112.0
C36_3 C35_3 H35B_3 112.0
H35A_3 C35_3 H35B_3 109.7
C37_3 C36_3 C35_3 105.4(10)
C37_3 C36_3 H36A_3 110.7
C35_3 C36_3 H36A_3 110.7
C37_3 C36_3 H36B_3 110.7
C35_3 C36_3 H36B_3 110.7
H36A_3 C36_3 H36B_3 108.8
C38_3 C37_3 C36_3 109.6(11)
C38_3 C37_3 H37A_3 109.8
C36_3 C37_3 H37A_3 109.8
C38_3 C37_3 H37B_3 109.8
C36_3 C37_3 H37B_3 109.8
H37A_3 C37_3 H37B_3 108.2
C37_3 C38_3 N34_3 103.2(9)
C37_3 C38_3 H38A_3 111.1
N34_3 C38_3 H38A_3 111.1
C37_3 C38_3 H38B_3 111.1
N34_3 C38_3 H38B_3 111.1
H38A_3 C38_3 H38B_3 109.1
C33_3 O39_3 C39_3 122.6(11)
O39_3 C39_3 H39A_3 109.5
O39_3 C39_3 H39B_3 109.5
H39A_3 C39_3 H39B_3 109.5
O39_3 C39_3 H39C_3 109.5
H39A_3 C39_3 H39C_3 109.5
H39B_3 C39_3 H39C_3 109.5
C31_4 Au1_4 C1_4 175.9(5)
N5_4 C1_4 N2_4 105.2(6)
N5_4 C1_4 Au1_4 126.9(6)
N2_4 C1_4 Au1_4 127.8(6)
C1_4 N2_4 C3_4 110.1(7)
C1_4 N2_4 C11_4 125.7(7)
C3_4 N2_4 C11_4 124.1(8)
C4_4 C3_4 N2_4 108.2(8)
C4_4 C3_4 H3_4 125.9
N2_4 C3_4 H3_4 125.9
C3_4 C4_4 N5_4 106.2(8)
C3_4 C4_4 H4_4 126.9
N5_4 C4_4 H4_4 126.9
C1_4 N5_4 C4_4 110.3(7)
C1_4 N5_4 C21_4 125.2(7)
C4_4 N5_4 C21_4 124.4(8)
C12_4 C11_4 C16_4 123.2(8)
C12_4 C11_4 N2_4 119.0(8)
C16_4 C11_4 N2_4 117.5(8)
C11_4 C12_4 C13_4 117.7(9)
C11_4 C12_4 C17_4 121.4(9)
C13_4 C12_4 C17_4 120.6(9)
C14_4 C13_4 C12_4 120.0(10)
C14_4 C13_4 H13_4 120.0
C12_4 C13_4 H13_4 120.0
C15_4 C14_4 C13_4 121.5(11)
C15_4 C14_4 H14_4 119.3
C13_4 C14_4 H14_4 119.3
C14_4 C15_4 C16_4 119.9(11)
C14_4 C15_4 H15_4 120.0
C16_4 C15_4 H15_4 120.0
C11_4 C16_4 C15_4 117.3(9)
C11_4 C16_4 C19_4 122.0(9)
C15_4 C16_4 C19_4 120.6(9)
C172_4 C17_4 C171_4 113.0(11)
C172_4 C17_4 C12_4 113.0(10)
C171_4 C17_4 C12_4 111.5(11)
C172_4 C17_4 H17_4 106.2
C171_4 C17_4 H17_4 106.2
C12_4 C17_4 H17_4 106.2
C192_4 C19_4 C191_4 115.4(13)
C192_4 C19_4 C16_4 109.5(11)
C191_4 C19_4 C16_4 112.1(10)
C192_4 C19_4 H19_4 106.4
C191_4 C19_4 H19_4 106.4
C16_4 C19_4 H19_4 106.4
C26_4 C21_4 C22_4 123.6(8)
C26_4 C21_4 N5_4 118.2(8)
C22_4 C21_4 N5_4 118.2(7)
C23_4 C22_4 C21_4 116.2(9)
C23_4 C22_4 C27_4 121.8(9)
C21_4 C22_4 C27_4 122.0(8)
C24_4 C23_4 C22_4 122.1(11)
C24_4 C23_4 H23_4 119.0
C22_4 C23_4 H23_4 119.0
C23_4 C24_4 C25_4 120.1(12)
C23_4 C24_4 H24_4 119.9
C25_4 C24_4 H24_4 119.9
C24_4 C25_4 C26_4 120.8(11)
C24_4 C25_4 H25_4 119.6
C26_4 C25_4 H25_4 119.6
C21_4 C26_4 C25_4 116.8(9)
C21_4 C26_4 C29_4 122.3(9)
C25_4 C26_4 C29_4 120.7(9)
C272_4 C27_4 C22_4 109.3(9)
C272_4 C27_4 C271_4 108.4(9)
C22_4 C27_4 C271_4 112.4(9)
C272_4 C27_4 H27_4 108.9
C22_4 C27_4 H27_4 108.9
C271_4 C27_4 H27_4 108.9
C292_4 C29_4 C291_4 109.1(11)
C292_4 C29_4 C26_4 111.7(9)
C291_4 C29_4 C26_4 108.8(11)
C292_4 C29_4 H29_4 109.1
C291_4 C29_4 H29_4 109.1
C26_4 C29_4 H29_4 109.1
C17_4 C171_4 H17A_4 109.5
C17_4 C171_4 H17B_4 109.5
H17A_4 C171_4 H17B_4 109.5
C17_4 C171_4 H17C_4 109.5
H17A_4 C171_4 H17C_4 109.5
H17B_4 C171_4 H17C_4 109.5
C17_4 C172_4 H17D_4 109.5
C17_4 C172_4 H17E_4 109.5
H17D_4 C172_4 H17E_4 109.5
C17_4 C172_4 H17F_4 109.5
H17D_4 C172_4 H17F_4 109.5
H17E_4 C172_4 H17F_4 109.5
C19_4 C191_4 H19A_4 109.5
C19_4 C191_4 H19B_4 109.5
H19A_4 C191_4 H19B_4 109.5
C19_4 C191_4 H19C_4 109.5
H19A_4 C191_4 H19C_4 109.5
H19B_4 C191_4 H19C_4 109.5
C19_4 C192_4 H19D_4 109.5
C19_4 C192_4 H19E_4 109.5
H19D_4 C192_4 H19E_4 109.5
C19_4 C192_4 H19F_4 109.5
H19D_4 C192_4 H19F_4 109.5
H19E_4 C192_4 H19F_4 109.5
C27_4 C271_4 H27A_4 109.5
C27_4 C271_4 H27B_4 109.5
H27A_4 C271_4 H27B_4 109.5
C27_4 C271_4 H27C_4 109.5
H27A_4 C271_4 H27C_4 109.5
H27B_4 C271_4 H27C_4 109.5
C27_4 C272_4 H27D_4 109.5
C27_4 C272_4 H27E_4 109.5
H27D_4 C272_4 H27E_4 109.5
C27_4 C272_4 H27F_4 109.5
H27D_4 C272_4 H27F_4 109.5
H27E_4 C272_4 H27F_4 109.5
C29_4 C291_4 H29A_4 109.5
C29_4 C291_4 H29B_4 109.5
H29A_4 C291_4 H29B_4 109.5
C29_4 C291_4 H29C_4 109.5
H29A_4 C291_4 H29C_4 109.5
H29B_4 C291_4 H29C_4 109.5
C29_4 C292_4 H29D_4 109.5
C29_4 C292_4 H29E_4 109.5
H29D_4 C292_4 H29E_4 109.5
C29_4 C292_4 H29F_4 109.5
H29D_4 C292_4 H29F_4 109.5
H29E_4 C292_4 H29F_4 109.5
C32_4 C31_4 Au1_4 172.2(15)
C31_4 C32_4 C33_4 170.1(18)
N34_4 C33_4 O39_4 116.6(9)
N34_4 C33_4 C32_4 115.4(11)
O39_4 C33_4 C32_4 127.9(11)
C33_4 N34_4 C38_4 124.7(9)
C33_4 N34_4 C35_4 111.9(10)
C38_4 N34_4 C35_4 123.0(10)
N34_4 C35_4 C36_4 95.1(10)
N34_4 C35_4 H35A_4 112.7
C36_4 C35_4 H35A_4 112.7
N34_4 C35_4 H35B_4 112.7
C36_4 C35_4 H35B_4 112.7
H35A_4 C35_4 H35B_4 110.2
C37_4 C36_4 C35_4 107.4(11)
C37_4 C36_4 H36A_4 110.2
C35_4 C36_4 H36A_4 110.2
C37_4 C36_4 H36B_4 110.2
C35_4 C36_4 H36B_4 110.2
H36A_4 C36_4 H36B_4 108.5
C38_4 C37_4 C36_4 110.8(14)
C38_4 C37_4 H37A_4 109.5
C36_4 C37_4 H37A_4 109.5
C38_4 C37_4 H37B_4 109.5
C36_4 C37_4 H37B_4 109.5
H37A_4 C37_4 H37B_4 108.1
C37_4 C38_4 N34_4 100.2(11)
C37_4 C38_4 H38A_4 111.7
N34_4 C38_4 H38A_4 111.7
C37_4 C38_4 H38B_4 111.7
N34_4 C38_4 H38B_4 111.7
H38A_4 C38_4 H38B_4 109.5
C33_4 O39_4 C39_4 123.7(10)
O39_4 C39_4 H39A_4 109.5
O39_4 C39_4 H39B_4 109.5
H39A_4 C39_4 H39B_4 109.5
O39_4 C39_4 H39C_4 109.5
H39A_4 C39_4 H39C_4 109.5
H39B_4 C39_4 H39C_4 109.5
O12 S1 O11 121.5(10)
O12 S1 O13 117.7(10)
O11 S1 O13 110.2(8)
O12 S1 C51 100.4(7)
O11 S1 C51 100.8(7)
O13 S1 C51 101.7(7)
F13 C51 F12 108.8(11)
F13 C51 F11 99.8(11)
F12 C51 F11 101.7(11)
F13 C51 S1 114.6(10)
F12 C51 S1 113.8(8)
F11 C51 S1 116.5(8)
O23 S2 O22 131.7(12)
O23 S2 O21 109.1(12)
O22 S2 O21 108.5(10)
O23 S2 C52 112.2(8)
O22 S2 C52 96.9(8)
O21 S2 C52 90.1(11)
F22 C52 F23 111.9(13)
F22 C52 F21 113.8(15)
F23 C52 F21 110.8(15)
F22 C52 S2 110.7(11)
F23 C52 S2 111.0(12)
F21 C52 S2 97.8(13)
O33 S3 O31 109.4(9)
O33 S3 O32 112.6(10)
O31 S3 O32 121.5(9)
O33 S3 C53 105.3(8)
O31 S3 C53 100.2(7)
O32 S3 C53 105.8(8)
F31 C53 F32 104.9(13)
F31 C53 F33 99.4(13)
F32 C53 F33 102.1(12)
F31 C53 S3 113.8(10)
F32 C53 S3 118.9(10)
F33 C53 S3 115.4(11)
O43 S4 O42 118.3(10)
O43 S4 O41 120.2(12)
O42 S4 O41 110.3(9)
O43 S4 C54 102.1(9)
O42 S4 C54 102.9(9)
O41 S4 C54 98.6(10)
F41 C54 F42 109.9(15)
F41 C54 F43 105.2(17)
F42 C54 F43 110.3(15)
F41 C54 S4 111.1(12)
F42 C54 S4 112.6(13)
F43 C54 S4 107.4(11)
Cl1 C61 Cl2 111.8(16)
Cl1 C61 H61A 109.3
Cl2 C61 H61A 109.3
Cl1 C61 H61B 109.3
Cl2 C61 H61B 109.3
H61A C61 H61B 107.9

loop_
_geom_bond_atom_site_label_1
_geom_bond_atom_site_label_2
_geom_bond_distance
Au1_1 C31_1 1.977(7)
Au1_1 C1_1 2.013(7)
C1_1 N2_1 1.345(9)
C1_1 N5_1 1.362(9)
N2_1 C3_1 1.392(9)
N2_1 C11_1 1.444(9)
C3_1 C4_1 1.322(12)
C3_1 H3_1 0.9500
C4_1 N5_1 1.378(10)
C4_1 H4_1 0.9500
N5_1 C21_1 1.447(9)
C11_1 C16_1 1.362(10)
C11_1 C12_1 1.384(9)
C12_1 C13_1 1.392(11)
C12_1 C17_1 1.525(11)
C13_1 C14_1 1.375(12)
C13_1 H13_1 0.9500
C14_1 C15_1 1.354(11)
C14_1 H14_1 0.9500
C15_1 C16_1 1.379(10)
C15_1 H15_1 0.9500
C16_1 C19_1 1.519(10)
C17_1 C172_1 1.498(11)
C17_1 C171_1 1.498(11)
C17_1 H17_1 1.0000
C19_1 C191_1 1.513(11)
C19_1 C192_1 1.538(10)
C19_1 H19_1 1.0000
C21_1 C22_1 1.383(9)
C21_1 C26_1 1.386(10)
C22_1 C23_1 1.388(10)
C22_1 C27_1 1.516(10)
C23_1 C24_1 1.355(11)
C23_1 H23_1 0.9500
C24_1 C25_1 1.375(11)
C24_1 H24_1 0.9500
C25_1 C26_1 1.393(11)
C25_1 H25_1 0.9500
C26_1 C29_1 1.522(11)
C27_1 C272_1 1.505(11)
C27_1 C271_1 1.541(11)
C27_1 H27_1 1.0000
C29_1 C291_1 1.523(12)
C29_1 C292_1 1.528(12)
C29_1 H29_1 1.0000
C171_1 H17A_1 0.9800
C171_1 H17B_1 0.9800
C171_1 H17C_1 0.9800
C172_1 H17D_1 0.9800
C172_1 H17E_1 0.9800
C172_1 H17F_1 0.9800
C191_1 H19A_1 0.9800
C191_1 H19B_1 0.9800
C191_1 H19C_1 0.9800
C192_1 H19D_1 0.9800
C192_1 H19E_1 0.9800
C192_1 H19F_1 0.9800
C271_1 H27A_1 0.9800
C271_1 H27B_1 0.9800
C271_1 H27C_1 0.9800
C272_1 H27D_1 0.9800
C272_1 H27E_1 0.9800
C272_1 H27F_1 0.9800
C291_1 H29A_1 0.9800
C291_1 H29B_1 0.9800
C291_1 H29C_1 0.9800
C292_1 H29D_1 0.9800
C292_1 H29E_1 0.9800
C292_1 H29F_1 0.9800
C31_1 C32_1 1.201(10)
C32_1 C33_1 1.442(10)
C33_1 N34_1 1.291(10)
C33_1 O39_1 1.323(10)
N34_1 C38_1 1.444(11)
N34_1 C35_1 1.477(10)
C35_1 C36_1 1.542(14)
C35_1 H35A_1 0.9900
C35_1 H35B_1 0.9900
C36_1 C37_1 1.509(14)
C36_1 H36A_1 0.9900
C36_1 H36B_1 0.9900
C37_1 C38_1 1.438(13)
C37_1 H37A_1 0.9900
C37_1 H37B_1 0.9900
C38_1 H38A_1 0.9900
C38_1 H38B_1 0.9900
O39_1 C39_1 1.403(12)
C39_1 H39A_1 0.9800
C39_1 H39B_1 0.9800
C39_1 H39C_1 0.9800
Au1_2 C31_2 1.979(8)
Au1_2 C1_2 2.018(7)
C1_2 N2_2 1.348(9)
C1_2 N5_2 1.359(8)
N2_2 C3_2 1.377(9)
N2_2 C11_2 1.451(9)
C3_2 C4_2 1.316(11)
C3_2 H3_2 0.9500
C4_2 N5_2 1.389(9)
C4_2 H4_2 0.9500
N5_2 C21_2 1.446(9)
C11_2 C12_2 1.389(9)
C11_2 C16_2 1.393(9)
C12_2 C13_2 1.394(10)
C12_2 C17_2 1.516(10)
C13_2 C14_2 1.378(11)
C13_2 H13_2 0.9500
C14_2 C15_2 1.377(11)
C14_2 H14_2 0.9500
C15_2 C16_2 1.393(10)
C15_2 H15_2 0.9500
C16_2 C19_2 1.509(10)
C17_2 C171_2 1.510(11)
C17_2 C172_2 1.527(10)
C17_2 H17_2 1.0000
C19_2 C192_2 1.503(10)
C19_2 C191_2 1.521(11)
C19_2 H19_2 1.0000
C21_2 C22_2 1.385(9)
C21_2 C26_2 1.388(9)
C22_2 C23_2 1.388(10)
C22_2 C27_2 1.524(10)
C23_2 C24_2 1.371(11)
C23_2 H23_2 0.9500
C24_2 C25_2 1.372(11)
C24_2 H24_2 0.9500
C25_2 C26_2 1.380(10)
C25_2 H25_2 0.9500
C26_2 C29_2 1.521(10)
C27_2 C272_2 1.533(11)
C27_2 C271_2 1.533(11)
C27_2 H27_2 1.0000
C29_2 C292_2 1.502(11)
C29_2 C291_2 1.542(11)
C29_2 H29_2 1.0000
C171_2 H17A_2 0.9800
C171_2 H17B_2 0.9800
C171_2 H17C_2 0.9800
C172_2 H17D_2 0.9800
C172_2 H17E_2 0.9800
C172_2 H17F_2 0.9800
C191_2 H19A_2 0.9800
C191_2 H19B_2 0.9800
C191_2 H19C_2 0.9800
C192_2 H19D_2 0.9800
C192_2 H19E_2 0.9800
C192_2 H19F_2 0.9800
C271_2 H27A_2 0.9800
C271_2 H27B_2 0.9800
C271_2 H27C_2 0.9800
C272_2 H27D_2 0.9800
C272_2 H27E_2 0.9800
C272_2 H27F_2 0.9800
C291_2 H29A_2 0.9800
C291_2 H29B_2 0.9800
C291_2 H29C_2 0.9800
C292_2 H29D_2 0.9800
C292_2 H29E_2 0.9800
C292_2 H29F_2 0.9800
C31_2 C32_2 1.195(10)
C32_2 C33_2 1.440(10)
C33_2 N34_2 1.268(10)
C33_2 O39_2 1.323(9)
N34_2 C38_2 1.454(11)
N34_2 C35_2 1.477(10)
C35_2 C36_2 1.533(14)
C35_2 H35A_2 0.9900
C35_2 H35B_2 0.9900
C36_2 C37_2 1.487(14)
C36_2 H36A_2 0.9900
C36_2 H36B_2 0.9900
C37_2 C38_2 1.420(13)
C37_2 H37A_2 0.9900
C37_2 H37B_2 0.9900
C38_2 H38A_2 0.9900
C38_2 H38B_2 0.9900
O39_2 C39_2 1.412(11)
C39_2 H39A_2 0.9800
C39_2 H39B_2 0.9800
C39_2 H39C_2 0.9800
Au1_3 C31_3 1.985(7)
Au1_3 C1_3 2.015(7)
C1_3 N2_3 1.334(9)
C1_3 N5_3 1.354(9)
N2_3 C3_3 1.416(9)
N2_3 C11_3 1.442(9)
C3_3 C4_3 1.311(11)
C3_3 H3_3 0.9500
C4_3 N5_3 1.373(9)
C4_3 H4_3 0.9500
N5_3 C21_3 1.444(9)
C11_3 C12_3 1.376(10)
C11_3 C16_3 1.388(9)
C12_3 C13_3 1.377(11)
C12_3 C17_3 1.538(10)
C13_3 C14_3 1.357(11)
C13_3 H13_3 0.9500
C14_3 C15_3 1.394(11)
C14_3 H14_3 0.9500
C15_3 C16_3 1.393(11)
C15_3 H15_3 0.9500
C16_3 C19_3 1.515(10)
C17_3 C172_3 1.496(11)
C17_3 C171_3 1.503(11)
C17_3 H17_3 1.0000
C19_3 C192_3 1.502(11)
C19_3 C191_3 1.523(11)
C19_3 H19_3 1.0000
C21_3 C22_3 1.386(10)
C21_3 C26_3 1.395(10)
C22_3 C23_3 1.386(11)
C22_3 C27_3 1.519(11)
C23_3 C24_3 1.362(12)
C23_3 H23_3 0.9500
C24_3 C25_3 1.363(12)
C24_3 H24_3 0.9500
C25_3 C26_3 1.401(11)
C25_3 H25_3 0.9500
C26_3 C29_3 1.527(11)
C27_3 C272_3 1.484(11)
C27_3 C271_3 1.489(12)
C27_3 H27_3 1.0000
C29_3 C291_3 1.528(11)
C29_3 C292_3 1.532(13)
C29_3 H29_3 1.0000
C171_3 H17A_3 0.9800
C171_3 H17B_3 0.9800
C171_3 H17C_3 0.9800
C172_3 H17D_3 0.9800
C172_3 H17E_3 0.9800
C172_3 H17F_3 0.9800
C191_3 H19A_3 0.9800
C191_3 H19B_3 0.9800
C191_3 H19C_3 0.9800
C192_3 H19D_3 0.9800
C192_3 H19E_3 0.9800
C192_3 H19F_3 0.9800
C271_3 H27A_3 0.9800
C271_3 H27B_3 0.9800
C271_3 H27C_3 0.9800
C272_3 H27D_3 0.9800
C272_3 H27E_3 0.9800
C272_3 H27F_3 0.9800
C291_3 H29A_3 0.9800
C291_3 H29B_3 0.9800
C291_3 H29C_3 0.9800
C292_3 H29D_3 0.9800
C292_3 H29E_3 0.9800
C292_3 H29F_3 0.9800
C31_3 C32_3 1.199(10)
C32_3 C33_3 1.441(10)
C33_3 N34_3 1.275(11)
C33_3 O39_3 1.319(11)
N34_3 C38_3 1.446(12)
N34_3 C35_3 1.489(10)
C35_3 C36_3 1.544(14)
C35_3 H35A_3 0.9900
C35_3 H35B_3 0.9900
C36_3 C37_3 1.522(15)
C36_3 H36A_3 0.9900
C36_3 H36B_3 0.9900
C37_3 C38_3 1.418(13)
C37_3 H37A_3 0.9900
C37_3 H37B_3 0.9900
C38_3 H38A_3 0.9900
C38_3 H38B_3 0.9900
O39_3 C39_3 1.406(12)
C39_3 H39A_3 0.9800
C39_3 H39B_3 0.9800
C39_3 H39C_3 0.9800
Au1_4 C31_4 1.973(8)
Au1_4 C1_4 2.021(7)
C1_4 N5_4 1.339(9)
C1_4 N2_4 1.343(9)
N2_4 C3_4 1.378(10)
N2_4 C11_4 1.437(9)
C3_4 C4_4 1.311(12)
C3_4 H3_4 0.9500
C4_4 N5_4 1.400(9)
C4_4 H4_4 0.9500
N5_4 C21_4 1.428(9)
C11_4 C12_4 1.374(10)
C11_4 C16_4 1.380(10)
C12_4 C13_4 1.379(11)
C12_4 C17_4 1.525(11)
C13_4 C14_4 1.370(12)
C13_4 H13_4 0.9500
C14_4 C15_4 1.366(11)
C14_4 H14_4 0.9500
C15_4 C16_4 1.386(11)
C15_4 H15_4 0.9500
C16_4 C19_4 1.530(11)
C17_4 C172_4 1.503(11)
C17_4 C171_4 1.513(11)
C17_4 H17_4 1.0000
C19_4 C192_4 1.512(12)
C19_4 C191_4 1.529(12)
C19_4 H19_4 1.0000
C21_4 C26_4 1.390(10)
C21_4 C22_4 1.393(10)
C22_4 C23_4 1.380(11)
C22_4 C27_4 1.523(10)
C23_4 C24_4 1.368(12)
C23_4 H23_4 0.9500
C24_4 C25_4 1.369(12)
C24_4 H24_4 0.9500
C25_4 C26_4 1.392(11)
C25_4 H25_4 0.9500
C26_4 C29_4 1.529(11)
C27_4 C272_4 1.517(11)
C27_4 C271_4 1.536(11)
C27_4 H27_4 1.0000
C29_4 C292_4 1.524(11)
C29_4 C291_4 1.526(12)
C29_4 H29_4 1.0000
C171_4 H17A_4 0.9800
C171_4 H17B_4 0.9800
C171_4 H17C_4 0.9800
C172_4 H17D_4 0.9800
C172_4 H17E_4 0.9800
C172_4 H17F_4 0.9800
C191_4 H19A_4 0.9800
C191_4 H19B_4 0.9800
C191_4 H19C_4 0.9800
C192_4 H19D_4 0.9800
C192_4 H19E_4 0.9800
C192_4 H19F_4 0.9800
C271_4 H27A_4 0.9800
C271_4 H27B_4 0.9800
C271_4 H27C_4 0.9800
C272_4 H27D_4 0.9800
C272_4 H27E_4 0.9800
C272_4 H27F_4 0.9800
C291_4 H29A_4 0.9800
C291_4 H29B_4 0.9800
C291_4 H29C_4 0.9800
C292_4 H29D_4 0.9800
C292_4 H29E_4 0.9800
C292_4 H29F_4 0.9800
C31_4 C32_4 1.189(10)
C32_4 C33_4 1.438(11)
C33_4 N34_4 1.268(11)
C33_4 O39_4 1.320(11)
N34_4 C38_4 1.430(12)
N34_4 C35_4 1.481(11)
C35_4 C36_4 1.579(16)
C35_4 H35A_4 0.9900
C35_4 H35B_4 0.9900
C36_4 C37_4 1.540(16)
C36_4 H36A_4 0.9900
C36_4 H36B_4 0.9900
C37_4 C38_4 1.412(15)
C37_4 H37A_4 0.9900
C37_4 H37B_4 0.9900
C38_4 H38A_4 0.9900
C38_4 H38B_4 0.9900
O39_4 C39_4 1.414(13)
C39_4 H39A_4 0.9800
C39_4 H39B_4 0.9800
C39_4 H39C_4 0.9800
S1 O12 1.388(10)
S1 O11 1.398(9)
S1 O13 1.399(9)
S1 C51 1.683(11)
C51 F13 1.290(11)
C51 F12 1.328(11)
C51 F11 1.332(11)
S2 O23 1.305(10)
S2 O22 1.459(11)
S2 O21 1.468(12)
S2 C52 1.658(13)
C52 F22 1.283(11)
C52 F23 1.311(12)
C52 F21 1.317(13)
S3 O33 1.396(10)
S3 O31 1.406(9)
S3 O32 1.408(9)
S3 C53 1.664(12)
C53 F31 1.296(12)
C53 F32 1.296(11)
C53 F33 1.341(12)
S4 O43 1.334(10)
S4 O42 1.406(10)
S4 O41 1.411(11)
S4 C54 1.640(13)
C54 F41 1.295(12)
C54 F42 1.298(12)
C54 F43 1.300(13)
C61 Cl1 1.54(3)
C61 Cl2 1.89(3)
C61 H61A 0.9900
C61 H61B 0.9900
Cl3 Cl4 1.98(2)
